data_4323652
loop_
_publ_author_name
'Achim M\"uller'
'Roberta Sessoli'
'Erich Krickemeyer'
'Hartmut B\"ogge'
'Jochen Meyer'
'Dante Gatteschi'
'Luca Pardi'
'J\"org Westphal'
'Kai Hovemeier'
'Ralf Rohlfing'
'Joachim D\"oring'
'Frank Hellweg'
'Christian Beugholt'
'Marc Schmidtmann'

_publ_section_title
;
 Polyoxovanadates: High-Nuclearity Spin Clusters with Interesting
 Host-Guest Systems and Different Electron Populations. Synthesis, Spin
 Organization, Magnetochemistry, and Spectroscopic Studies
;
_journal_name_full 'Inorganic Chemistry'
_journal_page_first 5239
_journal_page_last 5250
_journal_paper_doi 10.1021/ic9703641
_journal_volume 36
_journal_year 1997
_chemical_formula_sum 'Cl H36 K11 N4 O55 V18'
_chemical_formula_weight 2354.80
_chemical_name_systematic
; 
 ? 
;
_space_group_IT_number 2
_symmetry_cell_setting triclinic
_symmetry_space_group_name_Hall '-P 1'
_symmetry_space_group_name_H-M 'P -1'
_atom_sites_solution_hydrogens geom
_atom_sites_solution_primary direct
_atom_sites_solution_secondary difmap
_audit_creation_method SHELXL
_cell_angle_alpha 89.61(3)
_cell_angle_beta 84.51(3)
_cell_angle_gamma 74.13(3)
_cell_formula_units_Z 2
_cell_length_a 12.398(2)
_cell_length_b 13.075(3)
_cell_length_c 18.682(4)
_cell_measurement_reflns_used 35
_cell_measurement_temperature 293(2)
_cell_measurement_theta_max 15
_cell_measurement_theta_min 7
_cell_volume 2899.0(11)
_computing_structure_refinement 'SHELXL-93 (Sheldrick, 1993)'
_computing_structure_solution 'SHELXS-86 (Sheldrick, 1990)'
_diffrn_ambient_temperature 293(2)
_diffrn_radiation_monochromator graphite
_diffrn_radiation_source 'fine-focus sealed tube'
_diffrn_radiation_type MoK\a
_diffrn_radiation_wavelength 0.71073
_diffrn_reflns_av_R_equivalents 0.0318
_diffrn_reflns_av_sigmaI/netI 0.0378
_diffrn_reflns_limit_h_max 15
_diffrn_reflns_limit_h_min 0
_diffrn_reflns_limit_k_max 16
_diffrn_reflns_limit_k_min -15
_diffrn_reflns_limit_l_max 23
_diffrn_reflns_limit_l_min -22
_diffrn_reflns_number 12331
_diffrn_reflns_theta_max 26.06
_diffrn_reflns_theta_min 2.01
_diffrn_standards_decay_% 0
_diffrn_standards_interval_count 100
_diffrn_standards_number 3
_exptl_absorpt_coefficient_mu 3.706
_exptl_absorpt_correction_T_max 0.390
_exptl_absorpt_correction_T_min 0.192
_exptl_absorpt_correction_type semi-empirical
_exptl_crystal_density_diffrn 2.698
_exptl_crystal_F_000 2288
_exptl_crystal_size_max 0.4
_exptl_crystal_size_mid 0.2
_exptl_crystal_size_min 0.2
_refine_diff_density_max 2.940
_refine_diff_density_min -2.893
_refine_diff_density_rms 0.230
_refine_ls_extinction_method none
_refine_ls_goodness_of_fit_all 1.408
_refine_ls_goodness_of_fit_obs 1.454
_refine_ls_matrix_type full
_refine_ls_number_parameters 790
_refine_ls_number_reflns 11387
_refine_ls_number_restraints 0
_refine_ls_restrained_S_all 1.465
_refine_ls_restrained_S_obs 1.454
_refine_ls_R_factor_all 0.0905
_refine_ls_R_factor_obs 0.0742
_refine_ls_shift/esd_max -0.038
_refine_ls_shift/esd_mean 0.001
_refine_ls_structure_factor_coef Fsqd
_refine_ls_weighting_details 'w=1/[\s^2^(Fo^2^)+(0.1309P)^2^+0.0000P] where P=(Fo^2^+2Fc^2^)/3'
_refine_ls_weighting_scheme calc
_refine_ls_wR_factor_all 0.2436
_refine_ls_wR_factor_obs 0.2182
_reflns_number_observed 9343
_reflns_number_total 11407
_reflns_observed_criterion >2sigma(I)
_cod_data_source_file ic9703641_05.cif
_cod_data_source_block jwhyd_2a
_cod_depositor_comments
;
The following automatic conversions were performed:

'_refine_ls_weighting_scheme' value 'calc
w=1/[\s^2^(Fo^2^)+(0.1309P)^2^+0.0000P] where P=(Fo^2^+2Fc^2^)/3' was
changed to 'calc'. New tag '_refine_ls_weighting_details' was
created. The value of the new tag was set to
'w=1/[\s^2^(Fo^2^)+(0.1309P)^2^+0.0000P] where P=(Fo^2^+2Fc^2^)/3'.

Automatic conversion script
Id: cif_fix_values 3143 2015-03-26 13:38:13Z robertas 
;
_cod_original_cell_volume 2899.0(10)
_cod_original_formula_sum 'H36 Cl K11 N4 O55 V18'
_cod_database_code 4323652

loop_
_symmetry_equiv_pos_as_xyz
'x, y, z'
'-x, -y, -z'

loop_
_atom_site_aniso_label
_atom_site_aniso_U_11
_atom_site_aniso_U_22
_atom_site_aniso_U_33
_atom_site_aniso_U_23
_atom_site_aniso_U_13
_atom_site_aniso_U_12
V1 0.0141(6) 0.0221(7) 0.0203(7) 0.0022(5) -0.0018(5) 0.0013(5)
V2 0.0150(6) 0.0175(6) 0.0152(6) -0.0050(5) -0.0018(5) -0.0018(5)
V3 0.0167(6) 0.0172(6) 0.0136(6) 0.0003(5) 0.0008(5) 0.0011(5)
V4 0.0147(6) 0.0130(6) 0.0153(6) -0.0010(5) -0.0028(5) -0.0030(5)
V5 0.0140(6) 0.0128(6) 0.0161(6) 0.0008(5) -0.0050(5) -0.0023(5)
V6 0.0155(6) 0.0301(8) 0.0162(7) -0.0070(5) -0.0052(5) -0.0035(5)
V7 0.0201(6) 0.0322(8) 0.0133(7) 0.0026(5) -0.0024(5) 0.0043(6)
V8 0.0216(6) 0.0209(7) 0.0164(7) 0.0063(5) 0.0001(5) 0.0032(5)
V9 0.0223(6) 0.0112(6) 0.0201(7) 0.0025(5) 0.0008(5) 0.0002(5)
V10 0.0197(6) 0.0134(6) 0.0168(6) -0.0023(5) 0.0001(5) -0.0021(5)
V11 0.0165(6) 0.0160(6) 0.0123(6) -0.0009(5) -0.0024(5) -0.0034(5)
V12 0.0162(6) 0.0173(6) 0.0156(6) 0.0013(5) -0.0031(5) -0.0050(5)
V13 0.0149(6) 0.0181(6) 0.0180(7) -0.0019(5) -0.0043(5) -0.0045(5)
V14 0.0157(6) 0.0285(8) 0.0196(7) 0.0053(6) -0.0048(5) 0.0037(5)
V15 0.0180(6) 0.0159(6) 0.0214(7) 0.0015(5) 0.0024(5) 0.0041(5)
V16 0.0145(6) 0.0201(7) 0.0151(6) -0.0012(5) 0.0010(5) -0.0011(5)
V17 0.0128(6) 0.0221(7) 0.0176(7) -0.0014(5) -0.0026(5) -0.0024(5)
V18 0.0145(6) 0.0374(9) 0.0288(8) -0.0069(6) 0.0004(5) -0.0031(6)
O1 0.017(3) 0.044(4) 0.035(4) 0.004(3) -0.004(2) 0.006(3)
O2 0.022(3) 0.017(3) 0.018(3) -0.003(2) -0.005(2) 0.000(2)
O3 0.020(2) 0.019(3) 0.015(3) -0.002(2) -0.001(2) -0.006(2)
O4 0.014(2) 0.023(3) 0.014(3) 0.003(2) -0.002(2) -0.003(2)
O5 0.024(3) 0.013(2) 0.020(3) 0.003(2) -0.005(2) -0.005(2)
O6 0.020(3) 0.032(3) 0.025(3) -0.011(3) -0.001(2) 0.002(2)
O7 0.029(3) 0.028(3) 0.018(3) 0.004(2) 0.007(2) -0.004(2)
O8 0.022(3) 0.019(3) 0.022(3) -0.001(2) -0.006(2) -0.009(2)
O9 0.021(3) 0.021(3) 0.021(3) 0.008(2) -0.010(2) -0.001(2)
O10 0.015(2) 0.018(3) 0.018(3) -0.002(2) -0.002(2) -0.006(2)
O11 0.020(3) 0.022(3) 0.016(3) -0.001(2) -0.002(2) -0.001(2)
O12 0.025(3) 0.021(3) 0.013(3) 0.001(2) 0.000(2) 0.005(2)
O13 0.020(3) 0.020(3) 0.018(3) 0.001(2) 0.000(2) 0.001(2)
O14 0.020(2) 0.012(2) 0.025(3) 0.000(2) 0.002(2) -0.001(2)
O15 0.021(2) 0.012(2) 0.018(3) 0.002(2) -0.001(2) -0.005(2)
O16 0.016(2) 0.018(3) 0.016(3) 0.002(2) -0.006(2) -0.002(2)
O17 0.017(2) 0.013(3) 0.029(3) -0.001(2) -0.009(2) -0.003(2)
O18 0.022(3) 0.019(3) 0.023(3) -0.003(2) -0.003(2) -0.004(2)
O19 0.031(3) 0.074(5) 0.028(4) -0.031(4) -0.009(3) -0.010(3)
O20 0.033(3) 0.060(5) 0.022(3) 0.008(3) -0.011(3) -0.004(3)
O21 0.029(3) 0.036(4) 0.043(4) 0.026(3) 0.000(3) 0.001(3)
O22 0.039(3) 0.017(3) 0.040(4) 0.003(3) -0.003(3) -0.008(3)
O23 0.030(3) 0.024(3) 0.031(3) -0.012(3) 0.000(3) -0.007(2)
O24 0.029(3) 0.029(3) 0.020(3) 0.000(2) -0.006(2) -0.013(2)
O25 0.027(3) 0.031(3) 0.036(4) 0.013(3) -0.007(3) -0.013(3)
O26 0.015(2) 0.022(3) 0.021(3) -0.007(2) -0.005(2) -0.004(2)
O27 0.016(2) 0.032(3) 0.019(3) 0.002(2) -0.004(2) -0.001(2)
O28 0.019(3) 0.024(3) 0.025(3) 0.008(2) -0.003(2) 0.006(2)
O29 0.022(3) 0.021(3) 0.022(3) 0.004(2) -0.001(2) 0.000(2)
O30 0.020(3) 0.014(3) 0.016(3) 0.000(2) 0.003(2) 0.004(2)
O31 0.021(3) 0.013(3) 0.021(3) -0.001(2) 0.002(2) 0.000(2)
O32 0.018(2) 0.018(3) 0.016(3) -0.002(2) -0.002(2) -0.002(2)
O33 0.014(2) 0.020(3) 0.017(3) -0.005(2) -0.002(2) 0.002(2)
O34 0.019(3) 0.030(3) 0.028(3) -0.001(2) -0.005(2) -0.006(2)
O35 0.030(3) 0.040(4) 0.028(3) 0.006(3) -0.011(3) 0.005(3)
O36 0.040(4) 0.019(3) 0.038(4) 0.002(3) 0.006(3) 0.010(3)
O37 0.020(3) 0.031(3) 0.025(3) 0.001(2) 0.003(2) 0.002(2)
O38 0.015(2) 0.029(3) 0.016(3) 0.000(2) -0.006(2) -0.003(2)
O39 0.017(3) 0.037(3) 0.024(3) 0.000(3) -0.008(2) 0.003(2)
O40 0.019(2) 0.023(3) 0.014(3) -0.004(2) 0.003(2) -0.002(2)
O41 0.018(3) 0.034(3) 0.023(3) -0.003(2) 0.000(2) -0.007(2)
O42 0.018(3) 0.055(5) 0.060(5) -0.008(4) 0.008(3) -0.002(3)
Cl 0.056(2) 0.068(2) 0.058(2) -0.010(2) 0.0042(14) -0.019(2)
K1 0.0288(10) 0.064(2) 0.0450(13) -0.0017(11) -0.0060(9) -0.0183(10)
K2 0.109(3) 0.089(3) 0.083(2) 0.027(2) -0.038(2) -0.062(2)
K3 0.073(2) 0.092(3) 0.107(3) 0.009(2) -0.008(2) -0.023(2)
K4 0.251(6) 0.049(2) 0.084(3) 0.009(2) 0.095(4) 0.010(3)
K5 0.0510(12) 0.0312(11) 0.0263(10) 0.0008(8) 0.0060(9) -0.0057(9)
K6 0.0452(13) 0.068(2) 0.055(2) 0.0159(13) -0.0137(11) -0.0198(12)
K7 0.0327(10) 0.0355(11) 0.0312(10) 0.0066(8) -0.0061(8) -0.0141(8)
K8 0.110(3) 0.057(2) 0.056(2) -0.0080(14) 0.031(2) 0.007(2)
K9 0.0379(11) 0.0480(13) 0.0250(10) -0.0173(9) 0.0018(8) -0.0032(9)
K10 0.0419(11) 0.0420(12) 0.0495(14) 0.0122(10) -0.0190(10) -0.0166(10)
K11 0.064(2) 0.060(2) 0.058(2) 0.028(2) -0.026(2) -0.016(2)
K12 0.072(4) 0.077(5) 0.131(7) 0.009(5) -0.008(5) 0.003(4)
O43 0.027(3) 0.043(4) 0.032(4) 0.000(3) 0.001(3) -0.017(3)
O44 0.077(6) 0.078(6) 0.049(5) 0.009(4) -0.026(4) -0.053(5)
O45 0.033(3) 0.029(3) 0.028(3) 0.005(3) -0.008(3) -0.004(3)
O46 0.249(18) 0.074(8) 0.194(16) -0.070(10) 0.149(15) -0.094(11)
O48 0.438(30) 0.271(21) 0.042(7) -0.018(9) 0.013(11) -0.312(23)
O49 0.057(5) 0.054(5) 0.075(6) 0.008(5) -0.009(5) 0.002(4)
O50 0.155(12) 0.074(8) 0.117(11) -0.019(7) -0.084(10) 0.016(8)
O51 0.035(3) 0.015(3) 0.033(3) -0.002(2) -0.005(3) -0.009(2)
O53 0.060(6) 0.148(11) 0.077(7) -0.036(7) 0.001(5) -0.045(7)
O55 0.060(4) 0.010(3) 0.041(4) 0.012(2) -0.023(3) -0.017(3)

loop_
_atom_site_label
_atom_site_type_symbol
_atom_site_fract_x
_atom_site_fract_y
_atom_site_fract_z
_atom_site_U_iso_or_equiv
_atom_site_thermal_displace_type
_atom_site_occupancy
_atom_site_calc_flag
_atom_site_refinement_flags
_atom_site_disorder_group
V1 V 0.53778(10) 0.06584(11) 0.22025(7) 0.0201(3) Uani 1 d . .
V2 V 0.39543(10) -0.01273(10) 0.13383(7) 0.0164(3) Uani 1 d . .
V3 V 0.45507(10) 0.24975(10) 0.12507(7) 0.0171(3) Uani 1 d . .
V4 V 0.48634(10) 0.23747(9) 0.32075(7) 0.0144(3) Uani 1 d . .
V5 V 0.42559(10) -0.02419(10) 0.32836(7) 0.0143(3) Uani 1 d . .
V6 V 0.15086(10) 0.02921(11) 0.11736(7) 0.0209(3) Uani 1 d . .
V7 V 0.20509(11) 0.21322(12) 0.05016(7) 0.0241(3) Uani 1 d . .
V8 V 0.23972(11) 0.41241(11) 0.10561(7) 0.0216(3) Uani 1 d . .
V9 V 0.30220(11) 0.47394(10) 0.24460(7) 0.0190(3) Uani 1 d . .
V10 V 0.28483(10) 0.39354(10) 0.39253(7) 0.0172(3) Uani 1 d . .
V11 V 0.26818(10) 0.19114(10) 0.45353(7) 0.0151(3) Uani 1 d . .
V12 V 0.19110(10) 0.01228(10) 0.40269(7) 0.0162(3) Uani 1 d . .
V13 V 0.17225(10) -0.06724(10) 0.25952(7) 0.0168(3) Uani 1 d . .
V14 V -0.00873(11) 0.31175(11) 0.14136(7) 0.0230(3) Uani 1 d . .
V15 V 0.05815(10) 0.48818(10) 0.27578(7) 0.0205(3) Uani 1 d . .
V16 V 0.03390(10) 0.29435(10) 0.41858(7) 0.0174(3) Uani 1 d . .
V17 V -0.03090(10) 0.11790(10) 0.28477(7) 0.0179(3) Uani 1 d . .
V18 V -0.08809(11) 0.34696(13) 0.29082(8) 0.0278(3) Uani 1 d . .
O1 O 0.6723(5) 0.0110(5) 0.2016(4) 0.0346(15) Uani 1 d . .
O2 O 0.4564(4) -0.0391(4) 0.2260(3) 0.0196(11) Uani 1 d . .
O3 O 0.4708(4) 0.0976(4) 0.1310(3) 0.0181(11) Uani 1 d . .
O4 O 0.5102(4) 0.2187(4) 0.2193(3) 0.0173(10) Uani 1 d . .
O5 O 0.4994(4) 0.0871(4) 0.3214(3) 0.0188(11) Uani 1 d . .
O6 O 0.4731(4) -0.1031(5) 0.0770(3) 0.0275(13) Uani 1 d . .
O7 O 0.5645(5) 0.2571(5) 0.0715(3) 0.0263(13) Uani 1 d . .
O8 O 0.6043(4) 0.2505(4) 0.3430(3) 0.0204(11) Uani 1 d . .
O9 O 0.5175(4) -0.1243(4) 0.3576(3) 0.0214(11) Uani 1 d . .
O10 O 0.2666(4) -0.0605(4) 0.1725(3) 0.0166(10) Uani 1 d . .
O11 O 0.2805(4) 0.0727(4) 0.0799(3) 0.0204(11) Uani 1 d . .
O12 O 0.3278(4) 0.2719(4) 0.0701(3) 0.0218(12) Uani 1 d . .
O13 O 0.3721(4) 0.3919(4) 0.1583(3) 0.0209(11) Uani 1 d . .
O14 O 0.3977(4) 0.3817(4) 0.3097(3) 0.0199(11) Uani 1 d . .
O15 O 0.3830(4) 0.2509(4) 0.4063(3) 0.0167(10) Uani 1 d . .
O16 O 0.3341(4) 0.0467(4) 0.4137(3) 0.0169(10) Uani 1 d . .
O17 O 0.2899(4) -0.0696(4) 0.3226(3) 0.0196(11) Uani 1 d . .
O18 O 0.1503(4) -0.1843(4) 0.2600(3) 0.0217(11) Uani 1 d . .
O19 O 0.1202(5) -0.0446(6) 0.0565(4) 0.045(2) Uani 1 d . .
O20 O 0.2040(5) 0.2041(6) -0.0365(3) 0.040(2) Uani 1 d . .
O21 O 0.2402(5) 0.4966(5) 0.0410(4) 0.038(2) Uani 1 d . .
O22 O 0.3380(5) 0.5845(5) 0.2450(4) 0.0319(14) Uani 1 d . .
O23 O 0.3024(5) 0.4731(5) 0.4550(3) 0.0284(13) Uani 1 d . .
O24 O 0.2877(5) 0.1903(5) 0.5380(3) 0.0247(12) Uani 1 d . .
O25 O 0.1706(5) -0.0698(5) 0.4643(3) 0.0297(13) Uani 1 d . .
O26 O 0.0565(4) 0.0265(4) 0.2057(3) 0.0197(11) Uani 1 d . .
O27 O 0.0744(4) 0.1753(5) 0.0972(3) 0.0235(12) Uani 1 d . .
O28 O 0.1166(4) 0.3510(4) 0.0907(3) 0.0251(12) Uani 1 d . .
O29 O 0.1687(4) 0.4889(4) 0.1937(3) 0.0229(12) Uani 1 d . .
O30 O 0.1896(4) 0.4782(4) 0.3257(3) 0.0191(11) Uani 1 d . .
O31 O 0.1708(4) 0.3308(4) 0.4349(3) 0.0193(11) Uani 1 d . .
O32 O 0.1279(4) 0.1546(4) 0.4413(3) 0.0182(11) Uani 1 d . .
O33 O 0.0780(4) 0.0211(4) 0.3388(3) 0.0185(11) Uani 1 d . .
O34 O -0.1491(4) 0.0862(5) 0.2978(3) 0.0257(12) Uani 1 d . .
O35 O -0.1142(5) 0.3591(5) 0.0948(3) 0.0350(15) Uani 1 d . .
O36 O -0.0187(5) 0.6092(5) 0.2917(4) 0.037(2) Uani 1 d . .
O37 O -0.0539(4) 0.3390(5) 0.4894(3) 0.0272(13) Uani 1 d . .
O38 O -0.0625(4) 0.2356(4) 0.2200(3) 0.0207(11) Uani 1 d . .
O39 O -0.0208(4) 0.4184(5) 0.2156(3) 0.0279(13) Uani 1 d . .
O40 O -0.0017(4) 0.4083(4) 0.3499(3) 0.0196(11) Uani 1 d . .
O41 O -0.0441(4) 0.2295(5) 0.3556(3) 0.0253(12) Uani 1 d . .
O42 O -0.2234(5) 0.4054(6) 0.3058(4) 0.046(2) Uani 1 d . .
Cl Cl 0.2299(3) 0.1982(3) 0.2603(2) 0.0608(8) Uani 1 d . .
K1 K 0.7222(2) 0.2423(2) 0.19537(13) 0.0445(6) Uani 1 d . .
K2 K 0.2471(3) 0.6948(3) 0.0134(2) 0.0849(11) Uani 1 d . .
K3 K -0.0858(3) 0.9076(3) 0.1574(2) 0.0908(11) Uani 1 d . .
K4 K 0.5827(5) -0.3130(3) 0.0645(2) 0.146(3) Uani 1 d . .
K5 K 0.1280(2) 0.6924(2) 0.37366(11) 0.0379(5) Uani 1 d . .
K6 K -0.2361(2) 0.2122(2) 0.4376(2) 0.0548(7) Uani 1 d . .
K7 K 0.7314(2) -0.0526(2) 0.35443(11) 0.0320(4) Uani 1 d . .
K8 K 0.1451(3) 0.4268(3) 0.5690(2) 0.0828(11) Uani 1 d . .
K9 K 0.6645(2) 0.0283(2) 0.04571(11) 0.0389(5) Uani 1 d . .
K10 K 0.4694(2) 0.2864(2) 0.54257(13) 0.0426(5) Uani 1 d . .
K11 K 0.0000 0.5000 0.0000 0.0598(10) Uani 1 d S .
K12 K -0.2247(6) 0.5514(6) 0.1979(5) 0.098(3) Uani 0.50 d P .
O43 O -0.0525(5) 0.8795(5) 0.4069(3) 0.0328(14) Uani 1 d . .
O44 O 0.0255(8) 0.8144(7) 0.0321(5) 0.061(2) Uani 1 d . .
O45 O -0.4014(5) 0.0883(5) 0.4694(3) 0.0306(13) Uani 1 d . .
O46 O 0.3056(16) 0.3620(10) 0.6551(10) 0.174(9) Uani 1 d . .
O47A O 0.3408(12) 0.7209(11) 0.3758(8) 0.040(4) Uiso 0.60 d P .
O47B O 0.3646(14) 0.7130(13) 0.3563(10) 0.021(4) Uiso 0.40 d P .
O48 O -0.3740(20) 0.3786(16) 0.4750(6) 0.210(12) Uani 1 d . .
O49 O 0.8225(7) -0.2109(7) 0.2534(5) 0.065(2) Uani 1 d . .
O50 O -0.0993(12) 0.6138(9) 0.1218(7) 0.120(5) Uani 1 d . .
O51 O 0.0969(5) 0.7024(4) 0.1482(3) 0.0273(13) Uani 1 d . .
O52A O 0.5000 -0.5000 0.0000 0.194(12) Uiso 1 d S .
O52B O 0.4917(22) -0.4817(21) 0.0720(15) 0.106(8) Uiso 0.50 d P .
O53 O 0.8589(8) 0.1130(10) 0.0803(6) 0.092(4) Uani 1 d . .
O54A O 0.5925(23) -0.5248(21) 0.1626(15) 0.101(8) Uiso 0.50 d P .
O54B O -0.3188(20) 0.4656(18) 0.1453(13) 0.088(6) Uiso 0.50 d P .
O55 O 0.3424(6) 0.7272(4) 0.1358(4) 0.0342(15) Uani 1 d . .
N1 N 0.5490(8) 0.4978(8) 0.3425(6) 0.049(2) Uiso 1 d . .
N2A N 0.5252(19) 0.5043(19) 0.4141(13) 0.065(6) Uiso 0.50 d P .
N2B N 0.5599(20) 0.5025(20) 0.2867(14) 0.070(6) Uiso 0.50 d P .
N3 N 0.6237(18) -0.2459(18) 0.2068(12) 0.145(8) Uiso 1 d . .
N4A N 0.6718(16) -0.2338(16) 0.1636(11) 0.048(4) Uiso 0.50 d P .
N4B N 0.5476(34) -0.3072(33) 0.2314(22) 0.131(13) Uiso 0.50 d P .

loop_
_atom_type_symbol
_atom_type_description
_atom_type_scat_dispersion_real
_atom_type_scat_dispersion_imag
_atom_type_scat_source
H H 0.0000 0.0000 'International Tables Vol C Tables 4.2.6.8 and 6.1.1.4'
O O 0.0106 0.0060 'International Tables Vol C Tables 4.2.6.8 and 6.1.1.4'
K K 0.2009 0.2494 'International Tables Vol C Tables 4.2.6.8 and 6.1.1.4'
V V 0.3005 0.5294 'International Tables Vol C Tables 4.2.6.8 and 6.1.1.4'
Cl Cl 0.1484 0.1585 'International Tables Vol C Tables 4.2.6.8 and 6.1.1.4'
N N 0.0061 0.0033 'International Tables Vol C Tables 4.2.6.8 and 6.1.1.4'

loop_
_geom_angle_atom_site_label_1
_geom_angle_atom_site_label_2
_geom_angle_atom_site_label_3
_geom_angle
_geom_angle_site_symmetry_1
_geom_angle_site_symmetry_3
_geom_angle_publ_flag
O1 V1 O5 111.2(3) . . ?
O1 V1 O2 110.9(3) . . ?
O5 V1 O2 86.8(2) . . ?
O1 V1 O3 108.2(3) . . ?
O5 V1 O3 140.4(2) . . ?
O2 V1 O3 82.9(2) . . ?
O1 V1 O4 108.8(3) . . ?
O5 V1 O4 84.3(2) . . ?
O2 V1 O4 139.9(2) . . ?
O3 V1 O4 79.4(2) . . ?
O1 V1 V5 117.4(3) . . ?
O5 V1 V5 43.5(2) . . ?
O2 V1 V5 43.4(2) . . ?
O3 V1 V5 118.0(2) . . ?
O4 V1 V5 118.9(2) . . ?
O1 V1 V4 113.9(3) . . ?
O5 V1 V4 42.7(2) . . ?
O2 V1 V4 121.4(2) . . ?
O3 V1 V4 115.2(2) . . ?
O4 V1 V4 41.9(2) . . ?
V5 V1 V4 82.46(6) . . ?
O1 V1 V2 114.6(2) . . ?
O5 V1 V2 120.1(2) . . ?
O2 V1 V2 41.8(2) . . ?
O3 V1 V2 41.2(2) . . ?
O4 V1 V2 113.8(2) . . ?
V5 V1 V2 81.15(5) . . ?
V4 V1 V2 131.09(6) . . ?
O1 V1 V3 111.2(3) . . ?
O5 V1 V3 117.9(2) . . ?
O2 V1 V3 116.6(2) . . ?
O3 V1 V3 39.8(2) . . ?
O4 V1 V3 39.8(2) . . ?
V5 V1 V3 131.39(6) . . ?
V4 V1 V3 79.17(5) . . ?
V2 V1 V3 78.09(5) . . ?
O1 V1 K9 57.6(2) . . ?
O5 V1 K9 167.6(2) . . ?
O2 V1 K9 101.9(2) . . ?
O3 V1 K9 50.6(2) . . ?
O4 V1 K9 94.2(2) . . ?
V5 V1 K9 143.79(7) . . ?
V4 V1 K9 133.59(7) . . ?
V2 V1 K9 71.75(6) . . ?
V3 V1 K9 66.13(6) . . ?
O1 V1 K1 62.3(3) . . ?
O5 V1 K1 98.1(2) . . ?
O2 V1 K1 172.7(2) . . ?
O3 V1 K1 96.4(2) . . ?
O4 V1 K1 46.53(15) . . ?
V5 V1 K1 140.93(7) . . ?
V4 V1 K1 65.46(6) . . ?
V2 V1 K1 136.75(7) . . ?
V3 V1 K1 65.71(6) . . ?
K9 V1 K1 72.43(6) . . ?
O1 V1 K7 55.7(2) . . ?
O5 V1 K7 56.7(2) . . ?
O2 V1 K7 96.1(2) . . ?
O3 V1 K7 162.4(2) . . ?
O4 V1 K7 111.1(2) . . ?
V5 V1 K7 70.25(5) . . ?
V4 V1 K7 80.37(6) . . ?
V2 V1 K7 134.31(6) . . ?
V3 V1 K7 147.09(6) . . ?
K9 V1 K7 113.05(6) . . ?
K1 V1 K7 82.40(6) . . ?
O6 V2 O3 104.5(3) . . ?
O6 V2 O11 105.1(3) . . ?
O3 V2 O11 90.6(2) . . ?
O6 V2 O2 107.7(3) . . ?
O3 V2 O2 82.4(2) . . ?
O11 V2 O2 147.2(2) . . ?
O6 V2 O10 108.2(3) . . ?
O3 V2 O10 147.3(2) . . ?
O11 V2 O10 79.7(2) . . ?
O2 V2 O10 89.2(2) . . ?
O6 V2 V1 109.6(2) . . ?
O3 V2 V1 41.4(2) . . ?
O11 V2 V1 125.8(2) . . ?
O2 V2 V1 41.0(2) . . ?
O10 V2 V1 124.4(2) . . ?
O6 V2 V6 112.3(2) . . ?
O3 V2 V6 122.8(2) . . ?
O11 V2 V6 39.1(2) . . ?
O2 V2 V6 122.8(2) . . ?
O10 V2 V6 40.6(2) . . ?
V1 V2 V6 138.03(6) . . ?
O6 V2 K9 57.6(2) . 2_655 ?
O3 V2 K9 102.7(2) . 2_655 ?
O11 V2 K9 47.5(2) . 2_655 ?
O2 V2 K9 165.2(2) . 2_655 ?
O10 V2 K9 93.5(2) . 2_655 ?
V1 V2 K9 141.40(7) . 2_655 ?
V6 V2 K9 66.31(6) . 2_655 ?
O6 V2 K9 61.5(2) . . ?
O3 V2 K9 43.1(2) . . ?
O11 V2 K9 104.5(2) . . ?
O2 V2 K9 92.1(2) . . ?
O10 V2 K9 169.5(2) . . ?
V1 V2 K9 61.22(5) . . ?
V6 V2 K9 142.83(6) . . ?
K9 V2 K9 82.70(6) 2_655 . ?
O7 V3 O12 108.7(3) . . ?
O7 V3 O13 108.6(3) . . ?
O12 V3 O13 80.1(2) . . ?
O7 V3 O3 103.8(3) . . ?
O12 V3 O3 92.2(2) . . ?
O13 V3 O3 147.4(2) . . ?
O7 V3 O4 105.3(3) . . ?
O12 V3 O4 146.0(2) . . ?
O13 V3 O4 90.2(2) . . ?
O3 V3 O4 78.5(2) . . ?
O7 V3 V8 116.2(2) . . ?
O12 V3 V8 40.0(2) . . ?
O13 V3 V8 40.2(2) . . ?
O3 V3 V8 124.2(2) . . ?
O4 V3 V8 122.1(2) . . ?
O7 V3 V1 105.9(2) . . ?
O12 V3 V1 126.0(2) . . ?
O13 V3 V1 125.1(2) . . ?
O3 V3 V1 39.2(2) . . ?
O4 V3 V1 39.5(2) . . ?
V8 V3 V1 137.95(6) . . ?
O7 V3 K9 55.2(2) . . ?
O12 V3 K9 106.8(2) . . ?
O13 V3 K9 163.5(2) . . ?
O3 V3 K9 48.7(2) . . ?
O4 V3 K9 91.5(2) . . ?
V8 V3 K9 145.23(6) . . ?
V1 V3 K9 63.31(6) . . ?
O7 V3 K1 58.9(2) . . ?
O12 V3 K1 166.4(2) . . ?
O13 V3 K1 98.0(2) . . ?
O3 V3 K1 96.3(2) . . ?
O4 V3 K1 46.9(2) . . ?
V8 V3 K1 137.06(7) . . ?
V1 V3 K1 66.08(6) . . ?
K9 V3 K1 71.65(6) . . ?
O7 V3 K4 61.5(2) . 2_655 ?
O12 V3 K4 47.2(2) . 2_655 ?
O13 V3 K4 93.0(2) . 2_655 ?
O3 V3 K4 105.0(2) . 2_655 ?
O4 V3 K4 166.7(2) . 2_655 ?
V8 V3 K4 66.92(9) . 2_655 ?
V1 V3 K4 141.38(8) . 2_655 ?
K9 V3 K4 81.84(8) . 2_655 ?
K1 V3 K4 119.87(12) . 2_655 ?
O8 V4 O4 104.0(3) . . ?
O8 V4 O14 103.7(3) . . ?
O4 V4 O14 90.0(2) . . ?
O8 V4 O5 106.3(2) . . ?
O4 V4 O5 84.7(2) . . ?
O14 V4 O5 149.9(2) . . ?
O8 V4 O15 108.7(3) . . ?
O4 V4 O15 147.3(2) . . ?
O14 V4 O15 81.2(2) . . ?
O5 V4 O15 87.5(2) . . ?
O8 V4 V1 107.1(2) . . ?
O4 V4 V1 42.9(2) . . ?
O14 V4 V1 128.2(2) . . ?
O5 V4 V1 42.1(2) . . ?
O15 V4 V1 124.5(2) . . ?
O8 V4 V10 114.1(2) . . ?
O4 V4 V10 122.0(2) . . ?
O14 V4 V10 40.7(2) . . ?
O5 V4 V10 121.2(2) . . ?
O15 V4 V10 40.6(2) . . ?
V1 V4 V10 138.74(6) . . ?
O8 V4 K1 55.6(2) . . ?
O4 V4 K1 48.5(2) . . ?
O14 V4 K1 98.0(2) . . ?
O5 V4 K1 100.4(2) . . ?
O15 V4 K1 163.8(2) . . ?
V1 V4 K1 68.57(6) . . ?
V10 V4 K1 137.40(7) . . ?
O9 V5 O2 103.5(3) . . ?
O9 V5 O5 104.4(3) . . ?
O2 V5 O5 86.4(2) . . ?
O9 V5 O17 106.3(3) . . ?
O2 V5 O17 89.7(2) . . ?
O5 V5 O17 149.1(2) . . ?
O9 V5 O16 105.5(3) . . ?
O2 V5 O16 150.8(2) . . ?
O5 V5 O16 89.2(2) . . ?
O17 V5 O16 79.4(2) . . ?
O9 V5 V1 107.1(2) . . ?
O2 V5 V1 43.3(2) . . ?
O5 V5 V1 43.2(2) . . ?
O17 V5 V1 127.3(2) . . ?
O16 V5 V1 127.4(2) . . ?
O9 V5 V12 114.3(2) . . ?
O2 V5 V12 122.3(2) . . ?
O5 V5 V12 121.4(2) . . ?
O17 V5 V12 39.6(2) . . ?
O16 V5 V12 40.05(15) . . ?
V1 V5 V12 138.66(6) . . ?
O9 V5 K7 51.0(2) . . ?
O2 V5 K7 92.5(2) . . ?
O5 V5 K7 53.9(2) . . ?
O17 V5 K7 157.0(2) . . ?
O16 V5 K7 107.96(15) . . ?
V1 V5 K7 66.04(5) . . ?
V12 V5 K7 145.18(6) . . ?
O19 V6 O11 108.6(3) . . ?
O19 V6 O26 109.0(3) . . ?
O11 V6 O26 141.8(2) . . ?
O19 V6 O27 106.5(3) . . ?
O11 V6 O27 82.0(2) . . ?
O26 V6 O27 94.1(2) . . ?
O19 V6 O10 108.8(3) . . ?
O11 V6 O10 79.3(2) . . ?
O26 V6 O10 82.1(2) . . ?
O27 V6 O10 143.7(2) . . ?
O19 V6 V7 109.8(3) . . ?
O11 V6 V7 40.7(2) . . ?
O26 V6 V7 127.6(2) . . ?
O27 V6 V7 41.6(2) . . ?
O10 V6 V7 116.0(2) . . ?
O19 V6 V13 114.3(3) . . ?
O11 V6 V13 113.6(2) . . ?
O26 V6 V13 41.6(2) . . ?
O27 V6 V13 126.8(2) . . ?
O10 V6 V13 40.50(15) . . ?
V7 V6 V13 135.02(6) . . ?
O19 V6 V2 115.0(2) . . ?
O11 V6 V2 39.1(2) . . ?
O26 V6 V2 115.0(2) . . ?
O27 V6 V2 115.0(2) . . ?
O10 V6 V2 40.15(15) . . ?
V7 V6 V2 77.40(6) . . ?
V13 V6 V2 76.81(5) . . ?
O19 V6 K9 62.7(3) . 2_655 ?
O11 V6 K9 45.9(2) . 2_655 ?
O26 V6 K9 167.3(2) . 2_655 ?
O27 V6 K9 97.5(2) . 2_655 ?
O10 V6 K9 91.4(2) . 2_655 ?
V7 V6 K9 65.05(6) . 2_655 ?
V13 V6 K9 130.70(6) . 2_655 ?
V2 V6 K9 64.19(5) . 2_655 ?
O19 V6 K3 60.0(3) . 1_545 ?
O11 V6 K3 168.3(2) . 1_545 ?
O26 V6 K3 49.2(2) . 1_545 ?
O27 V6 K3 102.9(2) . 1_545 ?
O10 V6 K3 101.6(2) . 1_545 ?
V7 V6 K3 141.96(8) . 1_545 ?
V13 V6 K3 72.13(8) . 1_545 ?
V2 V6 K3 140.62(8) . 1_545 ?
K9 V6 K3 122.44(9) 2_655 1_545 ?
O20 V7 O11 105.6(3) . . ?
O20 V7 O12 108.7(3) . . ?
O11 V7 O12 93.6(2) . . ?
O20 V7 O28 113.2(3) . . ?
O11 V7 O28 140.5(2) . . ?
O12 V7 O28 81.0(2) . . ?
O20 V7 O27 109.0(3) . . ?
O11 V7 O27 81.6(2) . . ?
O12 V7 O27 142.0(2) . . ?
O28 V7 O27 79.4(2) . . ?
O20 V7 V6 109.4(3) . . ?
O11 V7 V6 40.6(2) . . ?
O12 V7 V6 126.6(2) . . ?
O28 V7 V6 115.3(2) . . ?
O27 V7 V6 41.3(2) . . ?
O20 V7 V8 116.1(3) . . ?
O11 V7 V8 124.7(2) . . ?
O12 V7 V8 40.5(2) . . ?
O28 V7 V8 40.6(2) . . ?
O27 V7 V8 114.6(2) . . ?
V6 V7 V8 134.25(6) . . ?
O20 V7 V14 119.7(2) . . ?
O11 V7 V14 113.0(2) . . ?
O12 V7 V14 113.0(2) . . ?
O28 V7 V14 39.5(2) . . ?
O27 V7 V14 40.0(2) . . ?
V6 V7 V14 77.48(6) . . ?
V8 V7 V14 76.30(6) . . ?
O20 V7 K9 58.6(3) . 2_655 ?
O11 V7 K9 47.1(2) . 2_655 ?
O12 V7 K9 105.3(2) . 2_655 ?
O28 V7 K9 170.7(2) . 2_655 ?
O27 V7 K9 98.7(2) . 2_655 ?
V6 V7 K9 66.64(6) . 2_655 ?
V8 V7 K9 144.86(6) . 2_655 ?
V14 V7 K9 138.34(7) . 2_655 ?
O20 V7 K4 62.9(3) . 2_655 ?
O11 V7 K4 107.3(2) . 2_655 ?
O12 V7 K4 45.8(2) . 2_655 ?
O28 V7 K4 96.8(2) . 2_655 ?
O27 V7 K4 169.1(2) . 2_655 ?
V6 V7 K4 146.32(8) . 2_655 ?
V8 V7 K4 66.13(8) . 2_655 ?
V14 V7 K4 135.83(8) . 2_655 ?
K9 V7 K4 83.39(8) 2_655 2_655 ?
O20 V7 K11 76.7(3) . . ?
O11 V7 K11 171.0(2) . . ?
O12 V7 K11 93.9(2) . . ?
O28 V7 K11 36.6(2) . . ?
O27 V7 K11 89.4(2) . . ?
V6 V7 K11 130.43(5) . . ?
V8 V7 K11 59.90(4) . . ?
V14 V7 K11 59.20(4) . . ?
K9 V7 K11 134.78(6) 2_655 . ?
K4 V7 K11 81.61(8) 2_655 . ?
O21 V8 O29 109.4(3) . . ?
O21 V8 O13 111.4(3) . . ?
O29 V8 O13 80.9(2) . . ?
O21 V8 O12 108.5(3) . . ?
O29 V8 O12 141.5(2) . . ?
O13 V8 O12 79.1(2) . . ?
O21 V8 O28 105.3(3) . . ?
O29 V8 O28 95.6(2) . . ?
O13 V8 O28 142.2(2) . . ?
O12 V8 O28 81.0(2) . . ?
O21 V8 V9 115.6(3) . . ?
O29 V8 V9 40.6(2) . . ?
O13 V8 V9 40.3(2) . . ?
O12 V8 V9 113.8(2) . . ?
O28 V8 V9 127.0(2) . . ?
O21 V8 V7 110.5(3) . . ?
O29 V8 V7 126.8(2) . . ?
O13 V8 V7 114.4(2) . . ?
O12 V8 V7 40.5(2) . . ?
O28 V8 V7 40.6(2) . . ?
V9 V8 V7 133.23(6) . . ?
O21 V8 V3 117.7(2) . . ?
O29 V8 V3 113.2(2) . . ?
O13 V8 V3 39.8(2) . . ?
O12 V8 V3 39.4(2) . . ?
O28 V8 V3 113.2(2) . . ?
V9 V8 V3 76.24(6) . . ?
V7 V8 V3 76.26(5) . . ?
O21 V8 K11 59.1(2) . . ?
O29 V8 K11 97.1(2) . . ?
O13 V8 K11 169.2(2) . . ?
O12 V8 K11 108.1(2) . . ?
O28 V8 K11 48.4(2) . . ?
V9 V8 K11 136.33(5) . . ?
V7 V8 K11 75.39(5) . . ?
V3 V8 K11 147.10(5) . . ?
O21 V8 K4 62.3(3) . 2_655 ?
O29 V8 K4 166.0(2) . 2_655 ?
O13 V8 K4 91.6(2) . 2_655 ?
O12 V8 K4 46.4(2) . 2_655 ?
O28 V8 K4 97.5(2) . 2_655 ?
V9 V8 K4 130.37(13) . 2_655 ?
V7 V8 K4 67.03(10) . 2_655 ?
V3 V8 K4 65.60(10) . 2_655 ?
K11 V8 K4 88.03(11) . 2_655 ?
O22 V9 O13 109.5(3) . . ?
O22 V9 O30 108.3(3) . . ?
O13 V9 O30 141.7(2) . . ?
O22 V9 O29 111.1(3) . . ?
O13 V9 O29 80.8(2) . . ?
O30 V9 O29 79.9(2) . . ?
O22 V9 O14 105.1(3) . . ?
O13 V9 O14 95.3(2) . . ?
O30 V9 O14 81.0(2) . . ?
O29 V9 O14 142.8(2) . . ?
O22 V9 V8 115.5(2) . . ?
O13 V9 V8 40.6(2) . . ?
O30 V9 V8 114.4(2) . . ?
O29 V9 V8 40.3(2) . . ?
O14 V9 V8 127.1(2) . . ?
O22 V9 V10 110.3(2) . . ?
O13 V9 V10 127.0(2) . . ?
O30 V9 V10 40.0(2) . . ?
O29 V9 V10 114.8(2) . . ?
O14 V9 V10 41.0(2) . . ?
V8 V9 V10 133.66(6) . . ?
O22 V9 V15 117.2(2) . . ?
O13 V9 V15 113.7(2) . . ?
O30 V9 V15 39.5(2) . . ?
O29 V9 V15 40.4(2) . . ?
O14 V9 V15 113.6(2) . . ?
V8 V9 V15 76.82(6) . . ?
V10 V9 V15 76.15(6) . . ?
O22 V9 K5 62.9(2) . . ?
O13 V9 K5 163.3(2) . . ?
O30 V9 K5 46.3(2) . . ?
O29 V9 K5 88.2(2) . . ?
O14 V9 K5 101.0(2) . . ?
V8 V9 K5 126.86(6) . . ?
V10 V9 K5 69.14(5) . . ?
V15 V9 K5 62.63(6) . . ?
O23 V10 O31 105.3(3) . . ?
O23 V10 O30 108.2(3) . . ?
O31 V10 O30 94.6(2) . . ?
O23 V10 O15 108.4(3) . . ?
O31 V10 O15 82.3(2) . . ?
O30 V10 O15 142.7(2) . . ?
O23 V10 O14 111.2(3) . . ?
O31 V10 O14 142.7(2) . . ?
O30 V10 O14 81.2(2) . . ?
O15 V10 O14 79.5(2) . . ?
O23 V10 V11 110.7(2) . . ?
O31 V10 V11 41.1(2) . . ?
O30 V10 V11 126.9(2) . . ?
O15 V10 V11 41.20(15) . . ?
O14 V10 V11 115.1(2) . . ?
O23 V10 V9 114.5(2) . . ?
O31 V10 V9 126.6(2) . . ?
O30 V10 V9 40.5(2) . . ?
O15 V10 V9 115.0(2) . . ?
O14 V10 V9 40.7(2) . . ?
V11 V10 V9 134.37(6) . . ?
O23 V10 V4 118.6(2) . . ?
O31 V10 V4 114.0(2) . . ?
O30 V10 V4 113.2(2) . . ?
O15 V10 V4 39.8(2) . . ?
O14 V10 V4 39.8(2) . . ?
V11 V10 V4 76.88(5) . . ?
V9 V10 V4 76.59(5) . . ?
O23 V10 K8 54.6(2) . . ?
O31 V10 K8 50.7(2) . . ?
O30 V10 K8 110.5(2) . . ?
O15 V10 K8 96.1(2) . . ?
O14 V10 K8 163.4(2) . . ?
V11 V10 K8 68.03(7) . . ?
V9 V10 K8 148.60(8) . . ?
V4 V10 K8 134.77(8) . . ?
O23 V10 K10 59.1(2) . . ?
O31 V10 K10 90.5(2) . . ?
O30 V10 K10 167.2(2) . . ?
O15 V10 K10 49.6(2) . . ?
O14 V10 K10 101.6(2) . . ?
V11 V10 K10 63.39(5) . . ?
V9 V10 K10 140.20(6) . . ?
V4 V10 K10 74.95(6) . . ?
K8 V10 K10 64.36(8) . . ?
O23 V10 K5 64.8(2) . . ?
O31 V10 K5 104.6(2) . . ?
O30 V10 K5 43.5(2) . . ?
O15 V10 K5 171.2(2) . . ?
O14 V10 K5 97.5(2) . . ?
V11 V10 K5 145.02(6) . . ?
V9 V10 K5 65.55(5) . . ?
V4 V10 K5 137.18(6) . . ?
K8 V10 K5 84.36(7) . . ?
K10 V10 K5 123.84(6) . . ?
O24 V11 O15 104.8(3) . . ?
O24 V11 O31 106.8(3) . . ?
O15 V11 O31 82.3(2) . . ?
O24 V11 O32 109.8(3) . . ?
O15 V11 O32 144.2(2) . . ?
O31 V11 O32 79.7(2) . . ?
O24 V11 O16 108.3(3) . . ?
O15 V11 O16 95.7(2) . . ?
O31 V11 O16 144.1(2) . . ?
O32 V11 O16 81.7(2) . . ?
O24 V11 V10 109.4(2) . . ?
O15 V11 V10 41.65(15) . . ?
O31 V11 V10 40.7(2) . . ?
O32 V11 V10 115.5(2) . . ?
O16 V11 V10 128.8(2) . . ?
O24 V11 V12 115.4(2) . . ?
O15 V11 V12 127.7(2) . . ?
O31 V11 V12 114.2(2) . . ?
O32 V11 V12 40.16(15) . . ?
O16 V11 V12 41.55(14) . . ?
V10 V11 V12 134.40(6) . . ?
O24 V11 V16 115.6(2) . . ?
O15 V11 V16 115.1(2) . . ?
O31 V11 V16 39.6(2) . . ?
O32 V11 V16 40.1(2) . . ?
O16 V11 V16 115.04(15) . . ?
V10 V11 V16 76.94(5) . . ?
V12 V11 V16 76.39(5) . . ?
O24 V11 K10 50.5(2) . . ?
O15 V11 K10 54.3(2) . . ?
O31 V11 K10 96.1(2) . . ?
O32 V11 K10 158.1(2) . . ?
O16 V11 K10 111.9(2) . . ?
V10 V11 K10 70.25(6) . . ?
V12 V11 K10 149.71(6) . . ?
V16 V11 K10 132.84(6) . . ?
O24 V11 K8 58.8(2) . . ?
O15 V11 K8 93.1(2) . . ?
O31 V11 K8 48.0(2) . . ?
O32 V11 K8 97.3(2) . . ?
O16 V11 K8 166.1(2) . . ?
V10 V11 K8 64.08(7) . . ?
V12 V11 K8 135.83(8) . . ?
V16 V11 K8 70.31(8) . . ?
K10 V11 K8 65.27(9) . . ?
O24 V11 K7 29.8(2) . 2_656 ?
O15 V11 K7 127.7(2) . 2_656 ?
O31 V11 K7 123.7(2) . 2_656 ?
O32 V11 K7 87.9(2) . 2_656 ?
O16 V11 K7 85.7(2) . 2_656 ?
V10 V11 K7 138.86(6) . 2_656 ?
V12 V11 K7 85.54(5) . 2_656 ?
V16 V11 K7 111.18(6) . 2_656 ?
K10 V11 K7 76.60(6) . 2_656 ?
K8 V11 K7 80.43(7) . 2_656 ?
O25 V12 O33 106.0(3) . . ?
O25 V12 O32 108.0(3) . . ?
O33 V12 O32 94.8(2) . . ?
O25 V12 O17 108.3(3) . . ?
O33 V12 O17 82.9(2) . . ?
O32 V12 O17 142.8(2) . . ?
O25 V12 O16 109.4(3) . . ?
O33 V12 O16 143.6(2) . . ?
O32 V12 O16 82.2(2) . . ?
O17 V12 O16 78.4(2) . . ?
O25 V12 V13 111.2(2) . . ?
O33 V12 V13 41.47(15) . . ?
O32 V12 V13 127.5(2) . . ?
O17 V12 V13 41.52(15) . . ?
O16 V12 V13 114.9(2) . . ?
O25 V12 V11 114.9(2) . . ?
O33 V12 V11 126.2(2) . . ?
O32 V12 V11 41.0(2) . . ?
O17 V12 V11 113.5(2) . . ?
O16 V12 V11 41.26(15) . . ?
V13 V12 V11 133.32(6) . . ?
O25 V12 V5 118.0(2) . . ?
O33 V12 V5 114.1(2) . . ?
O32 V12 V5 113.3(2) . . ?
O17 V12 V5 39.22(15) . . ?
O16 V12 V5 39.38(15) . . ?
V13 V12 V5 76.64(5) . . ?
V11 V12 V5 75.74(5) . . ?
O18 V13 O10 106.8(3) . . ?
O18 V13 O17 108.1(3) . . ?
O10 V13 O17 94.3(2) . . ?
O18 V13 O33 109.9(3) . . ?
O10 V13 O33 142.5(2) . . ?
O17 V13 O33 81.6(2) . . ?
O18 V13 O26 107.3(2) . . ?
O10 V13 O26 82.2(2) . . ?
O17 V13 O26 143.9(2) . . ?
O33 V13 O26 80.0(2) . . ?
O18 V13 V12 113.5(2) . . ?
O10 V13 V12 126.9(2) . . ?
O17 V13 V12 41.6(2) . . ?
O33 V13 V12 40.09(15) . . ?
O26 V13 V12 115.2(2) . . ?
O18 V13 V6 111.8(2) . . ?
O10 V13 V6 41.4(2) . . ?
O17 V13 V6 126.8(2) . . ?
O33 V13 V6 114.7(2) . . ?
O26 V13 V6 40.8(2) . . ?
V12 V13 V6 133.98(6) . . ?
O18 V13 V17 116.5(2) . . ?
O10 V13 V17 114.4(2) . . ?
O17 V13 V17 114.4(2) . . ?
O33 V13 V17 39.8(2) . . ?
O26 V13 V17 40.2(2) . . ?
V12 V13 V17 76.47(6) . . ?
V6 V13 V17 76.71(6) . . ?
O18 V13 K5 32.6(2) . 1_545 ?
O10 V13 K5 131.9(2) . 1_545 ?
O17 V13 K5 84.2(2) . 1_545 ?
O33 V13 K5 85.0(2) . 1_545 ?
O26 V13 K5 124.4(2) . 1_545 ?
V12 V13 K5 80.90(5) . 1_545 ?
V6 V13 K5 143.79(6) . 1_545 ?
V17 V13 K5 109.68(6) . 1_545 ?
O18 V13 K3 64.4(2) . 1_545 ?
O10 V13 K3 94.3(2) . 1_545 ?
O17 V13 K3 170.1(2) . 1_545 ?
O33 V13 K3 94.6(2) . 1_545 ?
O26 V13 K3 42.9(2) . 1_545 ?
V12 V13 K3 133.54(8) . 1_545 ?
V6 V13 K3 63.08(8) . 1_545 ?
V17 V13 K3 66.28(7) . 1_545 ?
K5 V13 K3 86.31(8) 1_545 1_545 ?
O35 V14 O28 105.4(3) . . ?
O35 V14 O39 105.4(3) . . ?
O28 V14 O39 90.6(3) . . ?
O35 V14 O38 106.6(3) . . ?
O28 V14 O38 147.9(2) . . ?
O39 V14 O38 83.4(3) . . ?
O35 V14 O27 106.6(3) . . ?
O28 V14 O27 80.1(2) . . ?
O39 V14 O27 148.0(2) . . ?
O38 V14 O27 88.4(2) . . ?
O35 V14 V18 108.2(2) . . ?
O28 V14 V18 127.5(2) . . ?
O39 V14 V18 42.1(2) . . ?
O38 V14 V18 41.6(2) . . ?
O27 V14 V18 125.2(2) . . ?
O35 V14 V7 112.9(2) . . ?
O28 V14 V7 40.0(2) . . ?
O39 V14 V7 122.9(2) . . ?
O38 V14 V7 121.2(2) . . ?
O27 V14 V7 40.1(2) . . ?
V18 V14 V7 138.88(6) . . ?
O35 V14 K12 58.8(3) . . ?
O28 V14 K12 108.5(2) . . ?
O39 V14 K12 47.2(2) . . ?
O38 V14 K12 90.4(2) . . ?
O27 V14 K12 164.2(2) . . ?
V18 V14 K12 60.5(2) . . ?
V7 V14 K12 147.4(2) . . ?
O35 V14 K11 57.8(3) . . ?
O28 V14 K11 49.1(2) . . ?
O39 V14 K11 92.1(2) . . ?
O38 V14 K11 162.1(2) . . ?
O27 V14 K11 104.1(2) . . ?
V18 V14 K11 130.17(6) . . ?
V7 V14 K11 75.65(5) . . ?
K12 V14 K11 74.1(2) . . ?
O35 V14 K1 61.9(3) . 1_455 ?
O28 V14 K1 166.0(2) . 1_455 ?
O39 V14 K1 98.4(2) . 1_455 ?
O38 V14 K1 44.81(15) . 1_455 ?
O27 V14 K1 97.3(2) . 1_455 ?
V18 V14 K1 65.14(6) . 1_455 ?
V7 V14 K1 136.43(7) . 1_455 ?
K12 V14 K1 71.1(2) . 1_455 ?
K11 V14 K1 119.49(6) . 1_455 ?
O36 V15 O30 104.3(3) . . ?
O36 V15 O39 108.0(3) . . ?
O30 V15 O39 147.7(2) . . ?
O36 V15 O40 103.2(3) . . ?
O30 V15 O40 91.2(2) . . ?
O39 V15 O40 81.8(2) . . ?
O36 V15 O29 108.3(3) . . ?
O30 V15 O29 80.2(2) . . ?
O39 V15 O29 89.5(2) . . ?
O40 V15 O29 148.6(2) . . ?
O36 V15 V18 108.4(3) . . ?
O30 V15 V18 126.5(2) . . ?
O39 V15 V18 41.0(2) . . ?
O40 V15 V18 40.9(2) . . ?
O29 V15 V18 125.4(2) . . ?
O36 V15 V9 112.6(3) . . ?
O30 V15 V9 40.0(2) . . ?
O39 V15 V9 122.5(2) . . ?
O40 V15 V9 124.1(2) . . ?
O29 V15 V9 40.2(2) . . ?
V18 V15 V9 138.92(6) . . ?
O36 V15 K5 52.9(3) . . ?
O30 V15 K5 51.5(2) . . ?
O39 V15 K5 160.6(2) . . ?
O40 V15 K5 104.1(2) . . ?
O29 V15 K5 94.1(2) . . ?
V18 V15 K5 140.43(6) . . ?
V9 V15 K5 69.80(6) . . ?
O36 V15 K8 55.3(2) . 2_566 ?
O30 V15 K8 96.0(2) . 2_566 ?
O39 V15 K8 102.4(2) . 2_566 ?
O40 V15 K8 48.4(2) . 2_566 ?
O29 V15 K8 162.0(2) . 2_566 ?
V18 V15 K8 70.94(8) . 2_566 ?
V9 V15 K8 134.03(9) . 2_566 ?
K5 V15 K8 70.30(8) . 2_566 ?
O36 V15 K12 66.1(3) . . ?
O30 V15 K12 169.9(2) . . ?
O39 V15 K12 42.0(2) . . ?
O40 V15 K12 88.3(2) . . ?
O29 V15 K12 105.2(2) . . ?
V18 V15 K12 57.48(14) . . ?
V9 V15 K12 144.9(2) . . ?
K5 V15 K12 118.96(14) . . ?
K8 V15 K12 76.2(2) 2_566 . ?
O37 V16 O41 106.8(3) . . ?
O37 V16 O31 105.6(3) . . ?
O41 V16 O31 147.6(2) . . ?
O37 V16 O40 104.1(3) . . ?
O41 V16 O40 81.6(2) . . ?
O31 V16 O40 90.3(2) . . ?
O37 V16 O32 107.5(3) . . ?
O41 V16 O32 90.3(2) . . ?
O31 V16 O32 80.2(2) . . ?
O40 V16 O32 148.4(2) . . ?
O37 V16 V18 108.3(2) . . ?
O41 V16 V18 41.0(2) . . ?
O31 V16 V18 125.4(2) . . ?
O40 V16 V18 40.7(2) . . ?
O32 V16 V18 126.0(2) . . ?
O37 V16 V11 113.4(2) . . ?
O41 V16 V11 123.0(2) . . ?
O31 V16 V11 39.9(2) . . ?
O40 V16 V11 122.9(2) . . ?
O32 V16 V11 40.4(2) . . ?
V18 V16 V11 138.26(6) . . ?
O37 V16 K8 58.7(2) . 2_566 ?
O41 V16 K8 101.9(2) . 2_566 ?
O31 V16 K8 94.6(2) . 2_566 ?
O40 V16 K8 46.1(2) . 2_566 ?
O32 V16 K8 163.6(2) . 2_566 ?
V18 V16 K8 69.50(8) . 2_566 ?
V11 V16 K8 133.12(9) . 2_566 ?
O37 V16 K6 62.9(2) . . ?
O41 V16 K6 45.0(2) . . ?
O31 V16 K6 165.4(2) . . ?
O40 V16 K6 101.0(2) . . ?
O32 V16 K6 94.4(2) . . ?
V18 V16 K6 68.61(6) . . ?
V11 V16 K6 133.76(7) . . ?
K8 V16 K6 86.86(9) 2_566 . ?
O37 V16 K8 63.2(2) . . ?
O41 V16 K8 169.9(2) . . ?
O31 V16 K8 42.4(2) . . ?
O40 V16 K8 102.0(2) . . ?
O32 V16 K8 91.2(2) . . ?
V18 V16 K8 141.13(8) . . ?
V11 V16 K8 63.05(7) . . ?
K8 V16 K8 74.87(11) 2_566 . ?
K6 V16 K8 124.93(8) . . ?
O34 V17 O38 104.1(3) . . ?
O34 V17 O33 107.9(3) . . ?
O38 V17 O33 148.0(2) . . ?
O34 V17 O41 104.7(3) . . ?
O38 V17 O41 83.0(2) . . ?
O33 V17 O41 89.8(2) . . ?
O34 V17 O26 105.8(3) . . ?
O38 V17 O26 89.5(2) . . ?
O33 V17 O26 81.1(2) . . ?
O41 V17 O26 149.5(2) . . ?
O34 V17 V18 106.4(2) . . ?
O38 V17 V18 41.2(2) . . ?
O33 V17 V18 126.5(2) . . ?
O41 V17 V18 42.0(2) . . ?
O26 V17 V18 126.2(2) . . ?
O34 V17 V13 114.3(2) . . ?
O38 V17 V13 122.4(2) . . ?
O33 V17 V13 40.44(15) . . ?
O41 V17 V13 123.1(2) . . ?
O26 V17 V13 40.7(2) . . ?
V18 V17 V13 139.26(6) . . ?
O34 V17 K1 56.1(2) . 1_455 ?
O38 V17 K1 48.1(2) . 1_455 ?
O33 V17 K1 163.5(2) . 1_455 ?
O41 V17 K1 98.2(2) . 1_455 ?
O26 V17 K1 98.6(2) . 1_455 ?
V18 V17 K1 66.93(6) . 1_455 ?
V13 V17 K1 137.70(6) . 1_455 ?
O34 V17 K6 56.5(2) . . ?
O38 V17 K6 102.9(2) . . ?
O33 V17 K6 95.5(2) . . ?
O41 V17 K6 49.1(2) . . ?
O26 V17 K6 160.2(2) . . ?
V18 V17 K6 71.36(7) . . ?
V13 V17 K6 133.74(7) . . ?
K1 V17 K6 79.19(6) 1_455 . ?
O34 V17 K3 61.1(2) . 1_545 ?
O38 V17 K3 97.0(2) . 1_545 ?
O33 V17 K3 97.6(2) . 1_545 ?
O41 V17 K3 165.4(2) . 1_545 ?
O26 V17 K3 44.8(2) . 1_545 ?
V18 V17 K3 135.12(8) . 1_545 ?
V13 V17 K3 69.13(7) . 1_545 ?
K1 V17 K3 71.74(8) 1_455 1_545 ?
K6 V17 K3 117.30(8) . 1_545 ?
O42 V18 O38 109.9(3) . . ?
O42 V18 O40 111.5(3) . . ?
O38 V18 O40 138.5(2) . . ?
O42 V18 O39 110.2(3) . . ?
O38 V18 O39 84.3(3) . . ?
O40 V18 O39 82.4(2) . . ?
O42 V18 O41 110.3(3) . . ?
O38 V18 O41 83.4(2) . . ?
O40 V18 O41 81.8(2) . . ?
O39 V18 O41 139.4(2) . . ?
O42 V18 V14 114.0(3) . . ?
O38 V18 V14 42.2(2) . . ?
O40 V18 V14 117.1(2) . . ?
O39 V18 V14 42.3(2) . . ?
O41 V18 V14 118.2(2) . . ?
O42 V18 V17 114.4(3) . . ?
O38 V18 V17 41.6(2) . . ?
O40 V18 V17 116.2(2) . . ?
O39 V18 V17 118.1(2) . . ?
O41 V18 V17 42.0(2) . . ?
V14 V18 V17 80.58(6) . . ?
O42 V18 V15 115.8(3) . . ?
O38 V18 V15 117.3(2) . . ?
O40 V18 V15 41.2(2) . . ?
O39 V18 V15 41.3(2) . . ?
O41 V18 V15 115.8(2) . . ?
V14 V18 V15 80.07(6) . . ?
V17 V18 V15 129.73(6) . . ?
O42 V18 V16 115.9(3) . . ?
O38 V18 V16 116.2(2) . . ?
O40 V18 V16 41.2(2) . . ?
O39 V18 V16 116.2(2) . . ?
O41 V18 V16 40.7(2) . . ?
V14 V18 V16 130.16(6) . . ?
V17 V18 V16 79.14(6) . . ?
V15 V18 V16 78.99(6) . . ?
O42 V18 K12 56.0(3) . . ?
O38 V18 K12 99.7(2) . . ?
O40 V18 K12 103.7(2) . . ?
O39 V18 K12 54.2(2) . . ?
O41 V18 K12 166.3(2) . . ?
V14 V18 K12 70.8(2) . . ?
V17 V18 K12 138.4(2) . . ?
V15 V18 K12 74.8(2) . . ?
V16 V18 K12 142.4(2) . . ?
O42 V18 K1 62.5(3) . 1_455 ?
O38 V18 K1 47.5(2) . 1_455 ?
O40 V18 K1 173.4(2) . 1_455 ?
O39 V18 K1 102.1(2) . 1_455 ?
O41 V18 K1 97.5(2) . 1_455 ?
V14 V18 K1 69.10(6) . 1_455 ?
V17 V18 K1 66.14(6) . 1_455 ?
V15 V18 K1 142.72(7) . 1_455 ?
V16 V18 K1 137.30(7) . 1_455 ?
K12 V18 K1 75.6(2) . 1_455 ?
O42 V18 K6 67.1(3) . . ?
O38 V18 K6 95.9(2) . . ?
O40 V18 K6 99.2(2) . . ?
O39 V18 K6 177.2(2) . . ?
O41 V18 K6 43.3(2) . . ?
V14 V18 K6 137.55(7) . . ?
V17 V18 K6 63.25(7) . . ?
V15 V18 K6 140.12(7) . . ?
V16 V18 K6 66.18(6) . . ?
K12 V18 K6 123.0(2) . . ?
K1 V18 K6 76.09(7) 1_455 . ?
V1 O1 K9 94.4(3) . . ?
V1 O1 K3 176.0(4) . 1_645 ?
K9 O1 K3 81.9(2) . 1_645 ?
V1 O1 K7 98.3(3) . . ?
K9 O1 K7 165.9(2) . . ?
K3 O1 K7 85.3(2) 1_645 . ?
V1 O1 K1 91.3(3) . . ?
K9 O1 K1 85.8(2) . . ?
K3 O1 K1 89.9(2) 1_645 . ?
K7 O1 K1 99.9(2) . . ?
V1 O2 V5 93.3(2) . . ?
V1 O2 V2 97.2(3) . . ?
V5 O2 V2 146.3(3) . . ?
V2 O3 V1 97.3(2) . . ?
V2 O3 V3 146.4(3) . . ?
V1 O3 V3 101.0(2) . . ?
V2 O3 K9 107.7(2) . . ?
V1 O3 K9 95.7(2) . . ?
V3 O3 K9 98.3(2) . . ?
V4 O4 V1 95.3(2) . . ?
V4 O4 V3 149.5(3) . . ?
V1 O4 V3 100.7(2) . . ?
V4 O4 K1 100.1(2) . . ?
V1 O4 K1 102.5(2) . . ?
V3 O4 K1 101.6(2) . . ?
V1 O5 V5 93.3(2) . . ?
V1 O5 V4 95.2(2) . . ?
V5 O5 V4 148.2(3) . . ?
V1 O5 K7 92.1(2) . . ?
V5 O5 K7 95.9(2) . . ?
V4 O5 K7 114.3(2) . . ?
V2 O6 K4 142.5(4) . . ?
V2 O6 K9 95.0(2) . 2_655 ?
K4 O6 K9 112.1(2) . 2_655 ?
V2 O6 K9 92.8(2) . . ?
K4 O6 K9 107.0(2) . . ?
K9 O6 K9 99.6(2) 2_655 . ?
V3 O7 K2 170.5(3) . 2_665 ?
V3 O7 K9 97.7(3) . . ?
K2 O7 K9 91.2(2) 2_665 . ?
V3 O7 K1 94.7(2) . . ?
K2 O7 K1 82.3(2) 2_665 . ?
K9 O7 K1 87.8(2) . . ?
V3 O7 K4 92.2(3) . 2_655 ?
K2 O7 K4 89.5(2) 2_665 2_655 ?
K9 O7 K4 100.0(2) . 2_655 ?
K1 O7 K4 168.9(2) . 2_655 ?
V4 O8 K6 149.1(3) . 1_655 ?
V4 O8 K1 98.0(2) . . ?
K6 O8 K1 107.6(2) 1_655 . ?
V5 O9 K10 139.9(3) . 2_656 ?
V5 O9 K7 104.6(2) . . ?
K10 O9 K7 108.4(2) 2_656 . ?
V13 O10 V2 143.2(3) . . ?
V13 O10 V6 98.1(2) . . ?
V2 O10 V6 99.3(2) . . ?
V2 O11 V6 101.8(3) . . ?
V2 O11 V7 146.9(3) . . ?
V6 O11 V7 98.7(2) . . ?
V2 O11 K9 100.1(2) . 2_655 ?
V6 O11 K9 102.6(2) . 2_655 ?
V7 O11 K9 100.6(2) . 2_655 ?
V3 O12 V7 142.9(3) . . ?
V3 O12 V8 100.6(3) . . ?
V7 O12 V8 99.0(2) . . ?
V3 O12 K4 102.0(3) . 2_655 ?
V7 O12 K4 103.8(3) . 2_655 ?
V8 O12 K4 102.8(2) . 2_655 ?
V3 O13 V9 142.1(3) . . ?
V3 O13 V8 100.0(3) . . ?
V9 O13 V8 99.1(2) . . ?
V4 O14 V9 142.6(3) . . ?
V4 O14 V10 99.5(2) . . ?
V9 O14 V10 98.3(2) . . ?
V4 O15 V11 142.5(3) . . ?
V4 O15 V10 99.6(2) . . ?
V11 O15 V10 97.2(2) . . ?
V4 O15 K10 116.4(2) . . ?
V11 O15 K10 93.2(2) . . ?
V10 O15 K10 99.9(2) . . ?
V5 O16 V11 139.2(3) . . ?
V5 O16 V12 100.6(2) . . ?
V11 O16 V12 97.2(2) . . ?
V5 O17 V13 142.0(3) . . ?
V5 O17 V12 101.2(2) . . ?
V13 O17 V12 96.9(2) . . ?
V13 O18 K5 128.4(3) . 1_545 ?
V6 O19 K9 90.2(3) . 2_655 ?
V6 O19 K3 94.0(3) . 1_545 ?
K9 O19 K3 172.9(3) 2_655 1_545 ?
V6 O19 K2 128.2(3) . 1_545 ?
K9 O19 K2 78.5(2) 2_655 1_545 ?
K3 O19 K2 94.5(2) 1_545 1_545 ?
V7 O20 K9 94.2(3) . 2_655 ?
V7 O20 K4 91.3(3) . 2_655 ?
K9 O20 K4 99.1(2) 2_655 2_655 ?
V7 O20 K3 139.7(4) . 2_565 ?
K9 O20 K3 74.4(2) 2_655 2_565 ?
K4 O20 K3 128.3(2) 2_655 2_565 ?
V8 O21 K2 143.2(4) . . ?
V8 O21 K11 94.5(3) . . ?
K2 O21 K11 102.0(2) . . ?
V8 O21 K4 91.7(3) . 2_655 ?
K2 O21 K4 114.8(2) . 2_655 ?
K11 O21 K4 105.4(3) . 2_655 ?
V9 O22 K5 91.7(3) . . ?
V10 O23 K8 98.2(3) . . ?
V10 O23 K10 95.6(2) . . ?
K8 O23 K10 78.2(2) . . ?
V11 O24 K7 133.0(3) . 2_656 ?
V11 O24 K10 103.6(3) . . ?
K7 O24 K10 115.5(2) 2_656 . ?
V11 O24 K8 95.0(3) . . ?
K7 O24 K8 115.1(2) 2_656 . ?
K10 O24 K8 81.3(2) . . ?
V12 O25 K6 153.7(3) . 2_556 ?
V6 O26 V17 141.9(3) . . ?
V6 O26 V13 97.6(2) . . ?
V17 O26 V13 99.1(2) . . ?
V6 O26 K3 99.9(2) . 1_545 ?
V17 O26 K3 106.4(2) . 1_545 ?
V13 O26 K3 109.2(2) . 1_545 ?
V6 O27 V14 143.8(3) . . ?
V6 O27 V7 97.1(2) . . ?
V14 O27 V7 99.9(3) . . ?
V14 O28 V7 100.5(3) . . ?
V14 O28 V8 142.2(3) . . ?
V7 O28 V8 98.8(2) . . ?
V14 O28 K11 99.1(2) . . ?
V7 O28 K11 118.6(3) . . ?
V8 O28 K11 99.7(2) . . ?
V8 O29 V9 99.1(2) . . ?
V8 O29 V15 142.7(3) . . ?
V9 O29 V15 99.4(3) . . ?
V15 O30 V10 143.4(3) . . ?
V15 O30 V9 100.5(2) . . ?
V10 O30 V9 99.4(2) . . ?
V15 O30 K5 96.2(2) . . ?
V10 O30 K5 108.4(2) . . ?
V9 O30 K5 103.7(2) . . ?
V10 O31 V16 144.3(3) . . ?
V10 O31 V11 98.2(2) . . ?
V16 O31 V11 100.5(2) . . ?
V10 O31 K8 96.7(2) . . ?
V16 O31 K8 109.4(2) . . ?
V11 O31 K8 100.5(2) . . ?
V12 O32 V16 142.5(3) . . ?
V12 O32 V11 98.9(2) . . ?
V16 O32 V11 99.5(2) . . ?
V12 O33 V17 144.2(3) . . ?
V12 O33 V13 98.4(2) . . ?
V17 O33 V13 99.7(2) . . ?
V17 O34 K7 149.2(3) . 1_455 ?
V17 O34 K1 97.4(3) . 1_455 ?
K7 O34 K1 112.7(2) 1_455 1_455 ?
V17 O34 K6 97.0(2) . . ?
K7 O34 K6 85.0(2) 1_455 . ?
K1 O34 K6 98.9(2) 1_455 . ?
V17 O34 K3 94.3(2) . 1_545 ?
K7 O34 K3 82.0(2) 1_455 1_545 ?
K1 O34 K3 86.0(2) 1_455 1_545 ?
K6 O34 K3 167.0(2) . 1_545 ?
V14 O35 K2 144.0(4) . 2_565 ?
V14 O35 K11 95.7(3) . . ?
K2 O35 K11 97.4(2) 2_565 . ?
V14 O35 K12 94.7(3) . . ?
K2 O35 K12 118.7(3) 2_565 . ?
K11 O35 K12 89.7(2) . . ?
V14 O35 K1 92.4(3) . 1_455 ?
K2 O35 K1 79.2(2) 2_565 1_455 ?
K11 O35 K1 169.9(2) . 1_455 ?
K12 O35 K1 83.7(2) . 1_455 ?
V15 O36 K5 100.7(3) . . ?
V15 O36 K8 98.4(3) . 2_566 ?
K5 O36 K8 89.0(2) . 2_566 ?
V16 O37 K5 148.1(3) . 2_566 ?
V16 O37 K8 95.3(3) . 2_566 ?
K5 O37 K8 116.0(2) 2_566 2_566 ?
V16 O37 K6 91.5(2) . . ?
K5 O37 K6 87.1(2) 2_566 . ?
K8 O37 K6 103.6(2) 2_566 . ?
V18 O38 V17 97.2(2) . . ?
V18 O38 V14 96.2(3) . . ?
V17 O38 V14 148.2(3) . . ?
V18 O38 K1 101.4(2) . 1_455 ?
V17 O38 K1 100.1(2) . 1_455 ?
V14 O38 K1 105.2(2) . 1_455 ?
V14 O39 V18 95.6(3) . . ?
V14 O39 V15 146.9(3) . . ?
V18 O39 V15 97.7(3) . . ?
V14 O39 K12 100.9(3) . . ?
V18 O39 K12 90.3(3) . . ?
V15 O39 K12 109.1(3) . . ?
V18 O40 V15 97.9(2) . . ?
V18 O40 V16 98.1(2) . . ?
V15 O40 V16 145.9(3) . . ?
V18 O40 K8 109.1(2) . 2_566 ?
V15 O40 K8 99.8(2) . 2_566 ?
V16 O40 K8 103.2(2) . 2_566 ?
V16 O41 V18 98.2(3) . . ?
V16 O41 V17 146.2(3) . . ?
V18 O41 V17 96.0(3) . . ?
V16 O41 K6 105.5(2) . . ?
V18 O41 K6 108.0(2) . . ?
V17 O41 K6 99.0(2) . . ?
V18 O42 K12 94.5(4) . . ?
V18 O42 K1 90.7(3) . 1_455 ?
K12 O42 K1 90.7(3) . 1_455 ?
O4 K1 O38 159.1(2) . 1_655 ?
O4 K1 O53 114.4(2) . . ?
O38 K1 O53 75.7(2) 1_655 . ?
O4 K1 O54B 102.9(5) . 1_655 ?
O38 K1 O54B 91.1(5) 1_655 1_655 ?
O53 K1 O54B 105.5(6) . 1_655 ?
O4 K1 O8 57.8(2) . . ?
O38 K1 O8 103.4(2) 1_655 . ?
O53 K1 O8 147.1(3) . . ?
O54B K1 O8 107.4(5) 1_655 . ?
O4 K1 O34 102.7(2) . 1_655 ?
O38 K1 O34 58.2(2) 1_655 1_655 ?
O53 K1 O34 87.7(3) . 1_655 ?
O54B K1 O34 142.9(5) 1_655 1_655 ?
O8 K1 O34 65.7(2) . 1_655 ?
O4 K1 O54A 82.9(5) . 1_565 ?
O38 K1 O54A 109.2(5) 1_655 1_565 ?
O53 K1 O54A 118.2(6) . 1_565 ?
O54B K1 O54A 20.4(6) 1_655 1_565 ?
O8 K1 O54A 93.4(5) . 1_565 ?
O34 K1 O54A 148.9(5) 1_655 1_565 ?
O4 K1 O7 57.67(15) . . ?
O38 K1 O7 142.4(2) 1_655 . ?
O53 K1 O7 74.6(2) . . ?
O54B K1 O7 75.3(5) 1_655 . ?
O8 K1 O7 114.1(2) . . ?
O34 K1 O7 141.7(2) 1_655 . ?
O54A K1 O7 66.8(5) 1_565 . ?
O4 K1 O42 114.1(2) . 1_655 ?
O38 K1 O42 57.9(2) 1_655 1_655 ?
O53 K1 O42 131.4(2) . 1_655 ?
O54B K1 O42 65.0(5) 1_655 1_655 ?
O8 K1 O42 65.2(2) . 1_655 ?
O34 K1 O42 80.1(2) 1_655 1_655 ?
O54A K1 O42 69.9(5) 1_565 1_655 ?
O7 K1 O42 136.6(2) . 1_655 ?
O4 K1 O1 57.4(2) . . ?
O38 K1 O1 113.5(2) 1_655 . ?
O53 K1 O1 71.8(3) . . ?
O54B K1 O1 152.9(5) 1_655 . ?
O8 K1 O1 79.0(2) . . ?
O34 K1 O1 64.0(2) 1_655 . ?
O54A K1 O1 137.3(5) 1_565 . ?
O7 K1 O1 78.1(2) . . ?
O42 K1 O1 137.4(2) 1_655 . ?
O4 K1 O35 144.7(2) . 1_655 ?
O38 K1 O35 55.6(2) 1_655 1_655 ?
O53 K1 O35 65.2(3) . 1_655 ?
O54B K1 O35 49.1(5) 1_655 1_655 ?
O8 K1 O35 141.5(2) . 1_655 ?
O34 K1 O35 112.4(2) 1_655 1_655 ?
O54A K1 O35 69.1(5) 1_565 1_655 ?
O7 K1 O35 90.9(2) . 1_655 ?
O42 K1 O35 76.5(2) 1_655 1_655 ?
O1 K1 O35 137.1(2) . 1_655 ?
O4 K1 V4 31.44(11) . . ?
O38 K1 V4 129.57(14) 1_655 . ?
O53 K1 V4 138.1(2) . . ?
O54B K1 V4 106.4(5) 1_655 . ?
O8 K1 V4 26.44(10) . . ?
O34 K1 V4 82.90(12) 1_655 . ?
O54A K1 V4 87.3(5) 1_565 . ?
O7 K1 V4 88.07(11) . . ?
O42 K1 V4 86.94(14) 1_655 . ?
O1 K1 V4 67.34(12) . . ?
O35 K1 V4 154.56(14) 1_655 . ?
O21 K2 O44 104.7(2) . . ?
O21 K2 O55 96.8(2) . . ?
O44 K2 O55 106.3(3) . . ?
O21 K2 O7 122.5(2) . 2_665 ?
O44 K2 O7 128.5(2) . 2_665 ?
O55 K2 O7 88.5(2) . 2_665 ?
O21 K2 O35 74.6(2) . 2_565 ?
O44 K2 O35 68.2(2) . 2_565 ?
O55 K2 O35 167.5(2) . 2_565 ?
O7 K2 O35 103.7(2) 2_665 2_565 ?
O21 K2 O51 72.6(2) . . ?
O44 K2 O51 55.9(2) . . ?
O55 K2 O51 66.2(2) . . ?
O7 K2 O51 152.9(2) 2_665 . ?
O35 K2 O51 102.1(2) 2_565 . ?
O21 K2 O53 141.1(3) . 2_665 ?
O44 K2 O53 55.3(3) . 2_665 ?
O55 K2 O53 119.9(2) . 2_665 ?
O7 K2 O53 74.3(2) 2_665 2_665 ?
O35 K2 O53 67.0(2) 2_565 2_665 ?
O51 K2 O53 108.9(3) . 2_665 ?
O21 K2 O19 144.0(2) . 1_565 ?
O44 K2 O19 46.6(2) . 1_565 ?
O55 K2 O19 76.8(2) . 1_565 ?
O7 K2 O19 93.0(2) 2_665 1_565 ?
O35 K2 O19 104.8(2) 2_565 1_565 ?
O51 K2 O19 72.4(2) . 1_565 ?
O53 K2 O19 48.3(2) 2_665 1_565 ?
O21 K2 K1 114.2(2) . 2_665 ?
O44 K2 K1 93.0(2) . 2_665 ?
O55 K2 K1 138.0(2) . 2_665 ?
O7 K2 K1 51.36(13) 2_665 2_665 ?
O35 K2 K1 54.49(15) 2_565 2_665 ?
O51 K2 K1 148.2(2) . 2_665 ?
O53 K2 K1 45.4(2) 2_665 2_665 ?
O19 K2 K1 91.7(2) 1_565 2_665 ?
O21 K2 K9 166.8(2) . 2_665 ?
O44 K2 K9 88.3(2) . 2_665 ?
O55 K2 K9 81.16(14) . 2_665 ?
O7 K2 K9 44.62(13) 2_665 2_665 ?
O35 K2 K9 109.3(2) 2_565 2_665 ?
O51 K2 K9 117.7(2) . 2_665 ?
O53 K2 K9 46.5(2) 2_665 2_665 ?
O19 K2 K9 48.43(14) 1_565 2_665 ?
K1 K2 K9 62.12(7) 2_665 2_665 ?
O21 K2 K4 101.8(2) . 1_565 ?
O44 K2 K4 142.8(2) . 1_565 ?
O55 K2 K4 44.5(2) . 1_565 ?
O7 K2 K4 48.29(14) 2_665 1_565 ?
O35 K2 K4 145.2(2) 2_565 1_565 ?
O51 K2 K4 109.8(2) . 1_565 ?
O53 K2 K4 113.1(2) 2_665 1_565 ?
O19 K2 K4 97.81(14) 1_565 1_565 ?
K1 K2 K4 99.36(10) 2_665 1_565 ?
K9 K2 K4 67.52(8) 2_665 1_565 ?
O21 K2 K11 42.80(15) . . ?
O44 K2 K11 66.8(2) . . ?
O55 K2 K11 125.3(2) . . ?
O7 K2 K11 140.2(2) 2_665 . ?
O35 K2 K11 42.48(14) 2_565 . ?
O51 K2 K11 66.72(12) . . ?
O53 K2 K11 100.5(2) 2_665 . ?
O19 K2 K11 113.15(15) 1_565 . ?
K1 K2 K11 96.51(8) 2_665 . ?
K9 K2 K11 147.00(10) 2_665 . ?
K4 K2 K11 144.61(11) 1_565 . ?
O49 K3 O44 118.9(3) 1_465 . ?
O49 K3 O26 119.3(3) 1_465 1_565 ?
O44 K3 O26 104.1(2) . 1_565 ?
O49 K3 O53 142.1(3) 1_465 1_465 ?
O44 K3 O53 87.7(3) . 1_465 ?
O26 K3 O53 73.9(2) 1_565 1_465 ?
O49 K3 O1 67.9(2) 1_465 1_465 ?
O44 K3 O1 132.5(3) . 1_465 ?
O26 K3 O1 111.9(2) 1_565 1_465 ?
O53 K3 O1 74.3(2) 1_465 1_465 ?
O49 K3 O51 79.2(2) 1_465 . ?
O44 K3 O51 56.0(2) . . ?
O26 K3 O51 93.5(2) 1_565 . ?
O53 K3 O51 137.9(3) 1_465 . ?
O1 K3 O51 145.3(2) 1_465 . ?
O49 K3 O19 153.2(3) 1_465 1_565 ?
O44 K3 O19 49.0(2) . 1_565 ?
O26 K3 O19 56.8(2) 1_565 1_565 ?
O53 K3 O19 64.6(2) 1_465 1_565 ?
O1 K3 O19 138.8(2) 1_465 1_565 ?
O51 K3 O19 74.8(2) . 1_565 ?
O49 K3 O20 84.0(3) 1_465 2_565 ?
O44 K3 O20 56.2(2) . 2_565 ?
O26 K3 O20 156.2(2) 1_565 2_565 ?
O53 K3 O20 90.8(3) 1_465 2_565 ?
O1 K3 O20 80.1(2) 1_465 2_565 ?
O51 K3 O20 85.8(2) . 2_565 ?
O19 K3 O20 100.4(2) 1_565 2_565 ?
O49 K3 O34 82.8(2) 1_465 1_565 ?
O44 K3 O34 156.1(2) . 1_565 ?
O26 K3 O34 53.3(2) 1_565 1_565 ?
O53 K3 O34 78.8(2) 1_465 1_565 ?
O1 K3 O34 62.4(2) 1_465 1_565 ?
O51 K3 O34 125.6(2) . 1_565 ?
O19 K3 O34 107.1(2) 1_565 1_565 ?
O20 K3 O34 142.5(2) 2_565 1_565 ?
O49 K3 V6 144.6(2) 1_465 1_565 ?
O44 K3 V6 74.4(2) . 1_565 ?
O26 K3 V6 30.87(12) 1_565 1_565 ?
O53 K3 V6 64.3(2) 1_465 1_565 ?
O1 K3 V6 129.6(2) 1_465 1_565 ?
O51 K3 V6 84.12(14) . 1_565 ?
O19 K3 V6 25.99(11) 1_565 1_565 ?
O20 K3 V6 125.8(2) 2_565 1_565 ?
O34 K3 V6 81.89(13) 1_565 1_565 ?
O49 K3 K9 101.5(2) 1_465 1_465 ?
O44 K3 K9 86.0(2) . 1_465 ?
O26 K3 K9 123.4(2) 1_565 1_465 ?
O53 K3 K9 50.6(2) 1_465 1_465 ?
O1 K3 K9 48.56(14) 1_465 1_465 ?
O51 K3 K9 133.7(2) . 1_465 ?
O19 K3 K9 101.1(2) 1_565 1_465 ?
O20 K3 K9 48.96(14) 2_565 1_465 ?
O34 K3 K9 100.05(14) 1_565 1_465 ?
V6 K3 K9 112.46(12) 1_565 1_465 ?
O49 K3 V17 101.1(2) 1_465 1_565 ?
O44 K3 V17 132.1(2) . 1_565 ?
O26 K3 V17 28.73(11) 1_565 1_565 ?
O53 K3 V17 73.8(2) 1_465 1_565 ?
O1 K3 V17 84.8(2) 1_465 1_565 ?
O51 K3 V17 113.2(2) . 1_565 ?
O19 K3 V17 83.41(14) 1_565 1_565 ?
O20 K3 V17 160.9(2) 2_565 1_565 ?
O34 K3 V17 24.64(10) 1_565 1_565 ?
V6 K3 V17 57.70(7) 1_565 1_565 ?
K9 K3 V17 111.97(11) 1_465 1_565 ?
N4A K4 O6 73.2(5) . . ?
N4A K4 O52B 128.9(7) . . ?
O6 K4 O52B 128.0(6) . . ?
N4A K4 O12 110.2(5) . 2_655 ?
O6 K4 O12 87.5(2) . 2_655 ?
O52B K4 O12 115.9(6) . 2_655 ?
N4A K4 N3 19.5(6) . . ?
O6 K4 N3 74.6(5) . . ?
O52B K4 N3 112.2(8) . . ?
O12 K4 N3 129.4(5) 2_655 . ?
N4A K4 O55 99.7(5) . 1_545 ?
O6 K4 O55 67.6(2) . 1_545 ?
O52B K4 O55 62.8(6) . 1_545 ?
O12 K4 O55 133.5(3) 2_655 1_545 ?
N3 K4 O55 82.5(5) . 1_545 ?
N4A K4 N4B 46.6(9) . . ?
O6 K4 N4B 84.4(8) . . ?
O52B K4 N4B 85.9(10) . . ?
O12 K4 N4B 156.8(8) 2_655 . ?
N3 K4 N4B 27.4(7) . . ?
O55 K4 N4B 62.1(8) 1_545 . ?
N4A K4 O52A 151.5(5) . . ?
O6 K4 O52A 128.4(3) . . ?
O52B K4 O52A 25.1(6) . . ?
O12 K4 O52A 91.0(2) 2_655 . ?
N3 K4 O52A 136.9(5) . . ?
O55 K4 O52A 77.0(2) 1_545 . ?
N4B K4 O52A 111.0(8) . . ?
N4A K4 O7 144.7(5) . 2_655 ?
O6 K4 O7 73.5(2) . 2_655 ?
O52B K4 O7 81.9(6) . 2_655 ?
O12 K4 O7 57.0(2) 2_655 2_655 ?
N3 K4 O7 147.0(4) . 2_655 ?
O55 K4 O7 77.9(2) 1_545 2_655 ?
N4B K4 O7 139.4(8) . 2_655 ?
O52A K4 O7 63.1(2) . 2_655 ?
N4A K4 O54B 83.4(6) . 1_645 ?
O6 K4 O54B 147.5(5) . 1_645 ?
O52B K4 O54B 54.1(7) . 1_645 ?
O12 K4 O54B 122.2(5) 2_655 1_645 ?
N3 K4 O54B 75.9(6) . 1_645 ?
O55 K4 O54B 95.3(5) 1_545 1_645 ?
N4B K4 O54B 63.0(9) . 1_645 ?
O52A K4 O54B 68.9(4) . 1_645 ?
O7 K4 O54B 131.9(5) 2_655 1_645 ?
N4A K4 O54A 89.7(7) . . ?
O6 K4 O54A 136.1(5) . . ?
O52B K4 O54A 41.1(7) . . ?
O12 K4 O54A 136.3(5) 2_655 . ?
N3 K4 O54A 76.7(7) . . ?
O55 K4 O54A 76.4(5) 1_545 . ?
N4B K4 O54A 56.2(9) . . ?
O52A K4 O54A 61.9(5) . . ?
O7 K4 O54A 123.0(5) 2_655 . ?
O54B K4 O54A 19.2(5) 1_645 . ?
N4A K4 O21 115.4(5) . 2_655 ?
O6 K4 O21 144.2(2) . 2_655 ?
O52B K4 O21 75.7(6) . 2_655 ?
O12 K4 O21 56.6(2) 2_655 2_655 ?
N3 K4 O21 125.6(5) . 2_655 ?
O55 K4 O21 137.0(3) 1_545 2_655 ?
N4B K4 O21 127.9(8) . 2_655 ?
O52A K4 O21 60.28(14) . 2_655 ?
O7 K4 O21 86.1(2) 2_655 2_655 ?
O54B K4 O21 66.7(4) 1_645 2_655 ?
O54A K4 O21 79.7(5) . 2_655 ?
O18 K5 O37 153.1(2) 1_565 2_566 ?
O18 K5 O47A 75.3(3) 1_565 . ?
O37 K5 O47A 107.2(3) 2_566 . ?
O18 K5 O30 108.6(2) 1_565 . ?
O37 K5 O30 97.6(2) 2_566 . ?
O47A K5 O30 99.1(3) . . ?
O18 K5 O43 77.6(2) 1_565 . ?
O37 K5 O43 77.1(2) 2_566 . ?
O47A K5 O43 114.6(3) . . ?
O30 K5 O43 146.1(2) . . ?
O18 K5 O36 86.8(2) 1_565 . ?
O37 K5 O36 102.1(2) 2_566 . ?
O47A K5 O36 145.4(3) . . ?
O30 K5 O36 58.6(2) . . ?
O43 K5 O36 89.3(2) . . ?
O18 K5 O47B 71.0(3) 1_565 . ?
O37 K5 O47B 113.8(4) 2_566 . ?
O47A K5 O47B 7.4(4) . . ?
O30 K5 O47B 94.6(3) . . ?
O43 K5 O47B 118.3(3) . . ?
O36 K5 O47B 138.1(4) . . ?
O18 K5 O22 64.0(2) 1_565 . ?
O37 K5 O22 140.8(2) 2_566 . ?
O47A K5 O22 58.4(3) . . ?
O30 K5 O22 55.0(2) . . ?
O43 K5 O22 141.6(2) . . ?
O36 K5 O22 87.2(2) . . ?
O47B K5 O22 51.3(4) . . ?
O18 K5 V15 96.54(13) 1_565 . ?
O37 K5 V15 102.59(15) 2_566 . ?
O47A K5 V15 126.0(3) . . ?
O30 K5 V15 32.31(11) . . ?
O43 K5 V15 115.33(14) . . ?
O36 K5 V15 26.37(11) . . ?
O47B K5 V15 119.8(3) . . ?
O22 K5 V15 69.96(11) . . ?
O18 K5 V9 82.35(12) 1_565 . ?
O37 K5 V9 124.55(14) 2_566 . ?
O47A K5 V9 78.5(3) . . ?
O30 K5 V9 29.99(11) . . ?
O43 K5 V9 151.86(15) . . ?
O36 K5 V9 69.86(12) . . ?
O47B K5 V9 72.2(3) . . ?
O22 K5 V9 25.38(10) . . ?
V15 K5 V9 47.58(4) . . ?
O18 K5 V10 126.74(13) 1_565 . ?
O37 K5 V10 79.81(14) 2_566 . ?
O47A K5 V10 83.8(3) . . ?
O30 K5 V10 28.08(11) . . ?
O43 K5 V10 153.96(15) . . ?
O36 K5 V10 83.75(13) . . ?
O47B K5 V10 82.2(3) . . ?
O22 K5 V10 63.31(11) . . ?
V15 K5 V10 58.52(5) . . ?
V9 K5 V10 45.31(4) . . ?
O18 K5 V13 18.99(11) 1_565 1_565 ?
O37 K5 V13 136.81(15) 2_566 1_565 ?
O47A K5 V13 66.5(3) . 1_565 ?
O30 K5 V13 125.48(13) . 1_565 ?
O43 K5 V13 68.77(13) . 1_565 ?
O36 K5 V13 103.21(14) . 1_565 ?
O47B K5 V13 64.4(3) . 1_565 ?
O22 K5 V13 74.83(11) . 1_565 ?
V15 K5 V13 115.43(6) . 1_565 ?
V9 K5 V13 96.97(6) . 1_565 ?
V10 K5 V13 137.26(7) . 1_565 ?
O48 K6 O25 118.4(4) . 2_556 ?
O48 K6 O8 72.7(4) . 1_455 ?
O25 K6 O8 135.7(2) 2_556 1_455 ?
O48 K6 O41 116.0(3) . . ?
O25 K6 O41 107.1(2) 2_556 . ?
O8 K6 O41 103.9(2) 1_455 . ?
O48 K6 O45 92.4(3) . . ?
O25 K6 O45 69.0(2) 2_556 . ?
O8 K6 O45 67.8(2) 1_455 . ?
O41 K6 O45 147.3(2) . . ?
O48 K6 O34 136.8(4) . . ?
O25 K6 O34 102.8(2) 2_556 . ?
O8 K6 O34 68.6(2) 1_455 . ?
O41 K6 O34 58.1(2) . . ?
O45 K6 O34 90.4(2) . . ?
O48 K6 O37 82.9(4) . . ?
O25 K6 O37 88.6(2) 2_556 . ?
O8 K6 O37 135.5(2) 1_455 . ?
O41 K6 O37 54.7(2) . . ?
O45 K6 O37 151.6(2) . . ?
O34 K6 O37 112.2(2) . . ?
O48 K6 V17 136.2(3) . . ?
O25 K6 V17 103.4(2) 2_556 . ?
O8 K6 V17 86.94(14) 1_455 . ?
O41 K6 V17 31.98(12) . . ?
O45 K6 V17 115.6(2) . . ?
O34 K6 V17 26.47(11) . . ?
O37 K6 V17 85.71(11) . . ?
O48 K6 V16 101.7(3) . . ?
O25 K6 V16 94.76(14) 2_556 . ?
O8 K6 V16 126.43(15) 1_455 . ?
O41 K6 V16 29.52(12) . . ?
O45 K6 V16 162.38(15) . . ?
O34 K6 V16 86.55(12) . . ?
O37 K6 V16 25.63(10) . . ?
V17 K6 V16 60.07(5) . . ?
O48 K6 V18 92.5(3) . . ?
O25 K6 V18 135.5(2) 2_556 . ?
O8 K6 V18 81.33(13) 1_455 . ?
O41 K6 V18 28.75(13) . . ?
O45 K6 V18 145.60(15) . . ?
O34 K6 V18 63.60(13) . . ?
O37 K6 V18 62.80(11) . . ?
V17 K6 V18 45.38(5) . . ?
V16 K6 V18 45.21(5) . . ?
O48 K6 K10 45.4(3) . 1_455 ?
O25 K6 K10 87.7(2) 2_556 1_455 ?
O8 K6 K10 70.72(13) 1_455 1_455 ?
O41 K6 K10 161.3(2) . 1_455 ?
O45 K6 K10 48.55(13) . 1_455 ?
O34 K6 K10 130.80(13) . 1_455 ?
O37 K6 K10 116.06(13) . 1_455 ?
V17 K6 K10 156.10(9) . 1_455 ?
V16 K6 K10 141.05(10) . 1_455 ?
V18 K6 K10 134.33(9) . 1_455 ?
O48 K6 K7 131.6(4) . 1_455 ?
O25 K6 K7 76.1(2) 2_556 1_455 ?
O8 K6 K7 67.94(13) 1_455 1_455 ?
O41 K6 K7 100.06(15) . 1_455 ?
O45 K6 K7 47.22(13) . 1_455 ?
O34 K6 K7 44.77(12) . 1_455 ?
O37 K6 K7 145.41(13) . 1_455 ?
V17 K6 K7 68.52(7) . 1_455 ?
V16 K6 K7 123.93(9) . 1_455 ?
V18 K6 K7 107.85(8) . 1_455 ?
K10 K6 K7 94.44(8) 1_455 1_455 ?
O24 K7 O49 93.9(2) 2_656 . ?
O24 K7 O34 145.4(2) 2_656 1_655 ?
O49 K7 O34 95.7(2) . 1_655 ?
O24 K7 O43 74.0(2) 2_656 1_645 ?
O49 K7 O43 83.8(2) . 1_645 ?
O34 K7 O43 74.0(2) 1_655 1_645 ?
O24 K7 O45 77.5(2) 2_656 1_655 ?
O49 K7 O45 167.2(3) . 1_655 ?
O34 K7 O45 96.8(2) 1_655 1_655 ?
O43 K7 O45 102.5(2) 1_645 1_655 ?
O24 K7 O9 66.7(2) 2_656 . ?
O49 K7 O9 86.3(2) . . ?
O34 K7 O9 147.1(2) 1_655 . ?
O43 K7 O9 138.6(2) 1_645 . ?
O45 K7 O9 81.6(2) 1_655 . ?
O24 K7 O1 144.2(2) 2_656 . ?
O49 K7 O1 66.4(2) . . ?
O34 K7 O1 69.1(2) 1_655 . ?
O43 K7 O1 128.9(2) 1_645 . ?
O45 K7 O1 115.7(2) 1_655 . ?
O9 K7 O1 81.9(2) . . ?
O24 K7 O5 111.4(2) 2_656 . ?
O49 K7 O5 112.6(2) . . ?
O34 K7 O5 95.4(2) 1_655 . ?
O43 K7 O5 161.6(2) 1_645 . ?
O45 K7 O5 63.2(2) 1_655 . ?
O9 K7 O5 54.41(14) . . ?
O1 K7 O5 56.8(2) . . ?
O24 K7 V1 130.66(13) 2_656 . ?
O49 K7 V1 85.3(2) . . ?
O34 K7 V1 83.35(13) 1_655 . ?
O43 K7 V1 153.70(14) 1_645 . ?
O45 K7 V1 93.17(13) 1_655 . ?
O9 K7 V1 64.01(11) . . ?
O1 K7 V1 26.02(11) . . ?
O5 K7 V1 31.22(10) . . ?
O24 K7 V5 87.85(13) 2_656 . ?
O49 K7 V5 96.9(2) . . ?
O34 K7 V5 123.74(13) 1_655 . ?
O43 K7 V5 161.84(14) 1_645 . ?
O45 K7 V5 73.61(13) 1_655 . ?
O9 K7 V5 24.35(10) . . ?
O1 K7 V5 66.66(12) . . ?
O5 K7 V5 30.24(10) . . ?
V1 K7 V5 43.71(4) . . ?
O24 K7 K6 109.36(14) 2_656 1_655 ?
O49 K7 K6 144.5(2) . 1_655 ?
O34 K7 K6 50.23(13) 1_655 1_655 ?
O43 K7 K6 77.55(14) 1_645 1_655 ?
O45 K7 K6 48.36(14) 1_655 1_655 ?
O9 K7 K6 127.17(13) . 1_655 ?
O1 K7 K6 103.05(15) . 1_655 ?
O5 K7 K6 84.14(11) . 1_655 ?
V1 K7 K6 98.33(7) . 1_655 ?
V5 K7 K6 110.15(7) . 1_655 ?
O24 K7 V11 17.20(11) 2_656 2_656 ?
O49 K7 V11 107.1(2) . 2_656 ?
O34 K7 V11 130.44(13) 1_655 2_656 ?
O43 K7 V11 65.72(13) 1_645 2_656 ?
O45 K7 V11 66.54(13) 1_655 2_656 ?
O9 K7 V11 79.24(11) . 2_656 ?
O1 K7 V11 160.43(14) . 2_656 ?
O5 K7 V11 114.19(12) . 2_656 ?
V1 K7 V11 140.56(6) . 2_656 ?
V5 K7 V11 97.00(6) . 2_656 ?
K6 K7 V11 92.49(6) 1_655 2_656 ?
O46 K8 O40 100.5(3) . 2_566 ?
O46 K8 O31 118.9(3) . . ?
O40 K8 O31 140.5(2) 2_566 . ?
O46 K8 O23 92.0(3) . . ?
O40 K8 O23 119.2(2) 2_566 . ?
O31 K8 O23 59.8(2) . . ?
O46 K8 O36 76.8(3) . 2_566 ?
O40 K8 O36 58.0(2) 2_566 2_566 ?
O31 K8 O36 131.3(2) . 2_566 ?
O23 K8 O36 167.1(2) . 2_566 ?
O46 K8 O24 66.9(3) . . ?
O40 K8 O24 155.2(2) 2_566 . ?
O31 K8 O24 57.7(2) . . ?
O23 K8 O24 83.6(2) . . ?
O36 K8 O24 97.6(2) 2_566 . ?
O46 K8 O37 126.7(3) . 2_566 ?
O40 K8 O37 56.4(2) 2_566 2_566 ?
O31 K8 O37 94.1(2) . 2_566 ?
O23 K8 O37 68.6(2) . 2_566 ?
O36 K8 O37 112.9(2) 2_566 2_566 ?
O24 K8 O37 148.3(2) . 2_566 ?
O46 K8 V10 105.3(3) . . ?
O40 K8 V10 136.2(2) 2_566 . ?
O31 K8 V10 32.66(12) . . ?
O23 K8 V10 27.19(11) . . ?
O36 K8 V10 162.9(2) 2_566 . ?
O24 K8 V10 68.63(12) . . ?
O37 K8 V10 79.80(13) 2_566 . ?
O46 K8 V15 89.7(3) . 2_566 ?
O40 K8 V15 31.88(12) 2_566 2_566 ?
O31 K8 V15 141.7(2) . 2_566 ?
O23 K8 V15 150.3(2) . 2_566 ?
O36 K8 V15 26.30(11) 2_566 2_566 ?
O24 K8 V15 123.9(2) . 2_566 ?
O37 K8 V15 86.83(13) 2_566 2_566 ?
V10 K8 V15 164.01(13) . 2_566 ?
O46 K8 V11 90.3(3) . . ?
O40 K8 V11 165.2(2) 2_566 . ?
O31 K8 V11 31.52(11) . . ?
O23 K8 V11 70.09(12) . . ?
O36 K8 V11 115.7(2) 2_566 . ?
O24 K8 V11 26.19(11) . . ?
O37 K8 V11 124.10(15) 2_566 . ?
V10 K8 V11 47.90(5) . . ?
V15 K8 V11 139.54(12) 2_566 . ?
O46 K8 V16 120.1(3) . 2_566 ?
O40 K8 V16 30.72(12) 2_566 2_566 ?
O31 K8 V16 114.9(2) . 2_566 ?
O23 K8 V16 93.16(15) . 2_566 ?
O36 K8 V16 87.10(13) 2_566 2_566 ?
O24 K8 V16 172.5(2) . 2_566 ?
O37 K8 V16 25.98(10) 2_566 2_566 ?
V10 K8 V16 105.66(10) . 2_566 ?
V15 K8 V16 60.89(6) 2_566 2_566 ?
V11 K8 V16 146.41(12) . 2_566 ?
O46 K8 V18 75.8(3) . 2_566 ?
O40 K8 V18 28.34(12) 2_566 2_566 ?
O31 K8 V18 158.0(2) . 2_566 ?
O23 K8 V18 106.1(2) . 2_566 ?
O36 K8 V18 65.28(14) 2_566 2_566 ?
O24 K8 V18 141.8(2) . 2_566 ?
O37 K8 V18 64.20(12) 2_566 2_566 ?
V10 K8 V18 131.87(11) . 2_566 ?
V15 K8 V18 45.93(5) 2_566 2_566 ?
V11 K8 V18 165.58(14) . 2_566 ?
V16 K8 V18 45.58(5) 2_566 2_566 ?
O11 K9 O3 134.0(2) 2_655 . ?
O11 K9 O1 145.9(2) 2_655 . ?
O3 K9 O1 61.7(2) . . ?
O11 K9 O7 127.1(2) 2_655 . ?
O3 K9 O7 60.2(2) . . ?
O1 K9 O7 86.8(2) . . ?
O11 K9 O6 59.8(2) 2_655 2_655 ?
O3 K9 O6 86.2(2) . 2_655 ?
O1 K9 O6 147.8(2) . 2_655 ?
O7 K9 O6 74.4(2) . 2_655 ?
O11 K9 O20 59.5(2) 2_655 2_655 ?
O3 K9 O20 121.8(2) . 2_655 ?
O1 K9 O20 86.4(2) . 2_655 ?
O7 K9 O20 170.3(2) . 2_655 ?
O6 K9 O20 114.7(2) 2_655 2_655 ?
O11 K9 O53 108.3(2) 2_655 . ?
O3 K9 O53 116.6(2) . . ?
O1 K9 O53 74.1(3) . . ?
O7 K9 O53 75.1(3) . . ?
O6 K9 O53 123.7(3) 2_655 . ?
O20 K9 O53 96.3(3) 2_655 . ?
O11 K9 O19 58.5(2) 2_655 2_655 ?
O3 K9 O19 157.4(2) . 2_655 ?
O1 K9 O19 120.8(2) . 2_655 ?
O7 K9 O19 97.2(2) . 2_655 ?
O6 K9 O19 87.8(2) 2_655 2_655 ?
O20 K9 O19 80.4(2) 2_655 2_655 ?
O53 K9 O19 50.9(2) . 2_655 ?
O11 K9 O6 87.3(2) 2_655 . ?
O3 K9 O6 54.84(15) . . ?
O1 K9 O6 82.4(2) . . ?
O7 K9 O6 110.9(2) . . ?
O6 K9 O6 80.4(2) 2_655 . ?
O20 K9 O6 75.0(2) 2_655 . ?
O53 K9 O6 155.5(3) . . ?
O19 K9 O6 145.0(2) 2_655 . ?
O11 K9 V1 153.8(2) 2_655 . ?
O3 K9 V1 33.65(12) . . ?
O1 K9 V1 28.02(11) . . ?
O7 K9 V1 71.93(12) . . ?
O6 K9 V1 119.84(12) 2_655 . ?
O20 K9 V1 104.51(15) 2_655 . ?
O53 K9 V1 93.3(2) . . ?
O19 K9 V1 144.17(12) 2_655 . ?
O6 K9 V1 67.60(11) . . ?
O11 K9 V2 32.42(12) 2_655 2_655 ?
O3 K9 V2 109.50(13) . 2_655 ?
O1 K9 V2 165.5(2) . 2_655 ?
O7 K9 V2 98.64(14) . 2_655 ?
O6 K9 V2 27.40(10) 2_655 2_655 ?
O20 K9 V2 89.61(13) 2_655 2_655 ?
O53 K9 V2 120.2(2) . 2_655 ?
O19 K9 V2 72.01(12) 2_655 2_655 ?
O6 K9 V2 83.12(12) . 2_655 ?
V1 K9 V2 142.19(7) . 2_655 ?
O11 K9 V7 32.32(12) 2_655 2_655 ?
O3 K9 V7 133.18(14) . 2_655 ?
O1 K9 V7 113.62(15) . 2_655 ?
O7 K9 V7 158.94(14) . 2_655 ?
O6 K9 V7 89.23(12) 2_655 2_655 ?
O20 K9 V7 27.26(12) 2_655 2_655 ?
O53 K9 V7 104.5(2) . 2_655 ?
O19 K9 V7 68.45(14) 2_655 2_655 ?
O6 K9 V7 78.45(11) . 2_655 ?
V1 K9 V7 128.72(9) . 2_655 ?
V2 K9 V7 62.88(5) 2_655 2_655 ?
O46 K10 O48 130.1(5) . 1_655 ?
O46 K10 O9 72.1(4) . 2_656 ?
O48 K10 O9 133.5(5) 1_655 2_656 ?
O46 K10 N2A 70.4(5) . 2_666 ?
O48 K10 N2A 59.7(6) 1_655 2_666 ?
O9 K10 N2A 121.0(5) 2_656 2_666 ?
O46 K10 O24 69.4(4) . . ?
O48 K10 O24 151.0(3) 1_655 . ?
O9 K10 O24 68.3(2) 2_656 . ?
N2A K10 O24 132.2(5) 2_666 . ?
O46 K10 O47A 95.7(6) . 2_666 ?
O48 K10 O47A 66.0(5) 1_655 2_666 ?
O9 K10 O47A 72.2(3) 2_656 2_666 ?
N2A K10 O47A 68.2(5) 2_666 2_666 ?
O24 K10 O47A 140.3(3) . 2_666 ?
O46 K10 O45 141.1(3) . 1_655 ?
O48 K10 O45 86.9(5) 1_655 1_655 ?
O9 K10 O45 72.8(2) 2_656 1_655 ?
N2A K10 O45 144.8(5) 2_666 1_655 ?
O24 K10 O45 82.4(2) . 1_655 ?
O47A K10 O45 89.2(3) 2_666 1_655 ?
O46 K10 O47B 87.1(6) . 2_666 ?
O48 K10 O47B 72.6(5) 1_655 2_666 ?
O9 K10 O47B 68.3(4) 2_656 2_666 ?
N2A K10 O47B 65.9(6) 2_666 2_666 ?
O24 K10 O47B 135.2(4) . 2_666 ?
O47A K10 O47B 8.7(4) 2_666 2_666 ?
O45 K10 O47B 95.2(4) 1_655 2_666 ?
O46 K10 O15 114.8(5) . . ?
O48 K10 O15 92.7(3) 1_655 . ?
O9 K10 O15 115.5(2) 2_656 . ?
N2A K10 O15 121.0(5) 2_666 . ?
O24 K10 O15 58.2(2) . . ?
O47A K10 O15 149.5(3) 2_666 . ?
O45 K10 O15 67.2(2) 1_655 . ?
O47B K10 O15 158.1(4) 2_666 . ?
O46 K10 O23 82.5(5) . . ?
O48 K10 O23 80.4(5) 1_655 . ?
O9 K10 O23 145.9(2) 2_656 . ?
N2A K10 O23 68.1(5) 2_666 . ?
O24 K10 O23 81.9(2) . . ?
O47A K10 O23 134.1(3) 2_666 . ?
O45 K10 O23 120.4(2) 1_655 . ?
O47B K10 O23 133.7(3) 2_666 . ?
O15 K10 O23 55.72(14) . . ?
O46 K10 V11 89.2(4) . . ?
O48 K10 V11 125.1(3) 1_655 . ?
O9 K10 V11 89.67(12) 2_656 . ?
N2A K10 V11 132.7(5) 2_666 . ?
O24 K10 V11 25.81(12) . . ?
O47A K10 V11 158.6(3) 2_666 . ?
O45 K10 V11 74.37(13) 1_655 . ?
O47B K10 V11 157.8(3) 2_666 . ?
O15 K10 V11 32.44(10) . . ?
O23 K10 V11 67.19(11) . . ?
O46 K10 V10 96.4(5) . . ?
O48 K10 V10 87.3(4) 1_655 . ?
O9 K10 V10 135.42(13) 2_656 . ?
N2A K10 V10 92.7(5) 2_666 . ?
O24 K10 V10 67.39(13) . . ?
O47A K10 V10 152.3(3) 2_666 . ?
O45 K10 V10 96.84(14) 1_655 . ?
O47B K10 V10 155.9(3) 2_666 . ?
O15 K10 V10 30.48(10) . . ?
O23 K10 V10 25.35(10) . . ?
V11 K10 V10 46.36(4) . . ?
O50 K11 O50 179.999(1) 2_565 . ?
O50 K11 O28 86.0(3) 2_565 2_565 ?
O50 K11 O28 94.0(3) . 2_565 ?
O50 K11 O28 94.0(3) 2_565 . ?
O50 K11 O28 86.0(3) . . ?
O28 K11 O28 180.0 2_565 . ?
O50 K11 O35 72.3(3) 2_565 2_565 ?
O50 K11 O35 107.7(3) . 2_565 ?
O28 K11 O35 57.7(2) 2_565 2_565 ?
O28 K11 O35 122.3(2) . 2_565 ?
O50 K11 O35 107.7(3) 2_565 . ?
O50 K11 O35 72.3(3) . . ?
O28 K11 O35 122.3(2) 2_565 . ?
O28 K11 O35 57.7(2) . . ?
O35 K11 O35 180.000(1) 2_565 . ?
O50 K11 O21 91.3(3) 2_565 2_565 ?
O50 K11 O21 88.7(3) . 2_565 ?
O28 K11 O21 57.4(2) 2_565 2_565 ?
O28 K11 O21 122.6(2) . 2_565 ?
O35 K11 O21 113.7(2) 2_565 2_565 ?
O35 K11 O21 66.3(2) . 2_565 ?
O50 K11 O21 88.7(3) 2_565 . ?
O50 K11 O21 91.3(3) . . ?
O28 K11 O21 122.6(2) 2_565 . ?
O28 K11 O21 57.4(2) . . ?
O35 K11 O21 66.3(2) 2_565 . ?
O35 K11 O21 113.7(2) . . ?
O21 K11 O21 180.0 2_565 . ?
O50 K11 V14 107.3(3) 2_565 . ?
O50 K11 V14 72.7(3) . . ?
O28 K11 V14 148.17(12) 2_565 . ?
O28 K11 V14 31.83(12) . . ?
O35 K11 V14 153.54(11) 2_565 . ?
O35 K11 V14 26.46(11) . . ?
O21 K11 V14 92.72(12) 2_565 . ?
O21 K11 V14 87.28(12) . . ?
O50 K11 V14 72.7(3) 2_565 2_565 ?
O50 K11 V14 107.3(3) . 2_565 ?
O28 K11 V14 31.83(12) 2_565 2_565 ?
O28 K11 V14 148.17(12) . 2_565 ?
O35 K11 V14 26.46(11) 2_565 2_565 ?
O35 K11 V14 153.54(11) . 2_565 ?
O21 K11 V14 87.28(12) 2_565 2_565 ?
O21 K11 V14 92.72(12) . 2_565 ?
V14 K11 V14 179.999(1) . 2_565 ?
O50 K11 V8 83.4(2) 2_565 2_565 ?
O50 K11 V8 96.6(2) . 2_565 ?
O28 K11 V8 31.87(12) 2_565 2_565 ?
O28 K11 V8 148.13(12) . 2_565 ?
O35 K11 V8 87.22(11) 2_565 2_565 ?
O35 K11 V8 92.78(11) . 2_565 ?
O21 K11 V8 26.48(11) 2_565 2_565 ?
O21 K11 V8 153.53(11) . 2_565 ?
V14 K11 V8 119.20(4) . 2_565 ?
V14 K11 V8 60.80(4) 2_565 2_565 ?
O50 K11 V8 96.6(2) 2_565 . ?
O50 K11 V8 83.4(2) . . ?
O28 K11 V8 148.13(12) 2_565 . ?
O28 K11 V8 31.87(12) . . ?
O35 K11 V8 92.78(11) 2_565 . ?
O35 K11 V8 87.22(11) . . ?
O21 K11 V8 153.53(11) 2_565 . ?
O21 K11 V8 26.47(11) . . ?
V14 K11 V8 60.80(4) . . ?
V14 K11 V8 119.20(4) 2_565 . ?
V8 K11 V8 180.0 2_565 . ?
O54B K12 O50 114.6(8) . . ?
O54B K12 O39 108.4(7) . . ?
O50 K12 O39 75.2(4) . . ?
O54B K12 O42 85.0(7) . . ?
O50 K12 O42 139.7(4) . . ?
O39 K12 O42 64.9(3) . . ?
O54B K12 N3 100.4(8) . 1_465 ?
O50 K12 N3 90.3(6) . 1_465 ?
O39 K12 N3 151.1(6) . 1_465 ?
O42 K12 N3 122.0(6) . 1_465 ?
O54B K12 O54A 19.2(8) . 1_465 ?
O50 K12 O54A 128.6(7) . 1_465 ?
O39 K12 O54A 121.9(6) . 1_465 ?
O42 K12 O54A 80.7(6) . 1_465 ?
N3 K12 O54A 86.8(7) 1_465 1_465 ?
O54B K12 N4A 102.8(8) . 1_465 ?
O50 K12 N4A 70.8(5) . 1_465 ?
O39 K12 N4A 141.0(5) . 1_465 ?
O42 K12 N4A 141.9(6) . 1_465 ?
N3 K12 N4A 20.3(5) 1_465 1_465 ?
O54A K12 N4A 94.6(7) 1_465 1_465 ?
O54B K12 N4B 80.2(11) . 1_465 ?
O50 K12 N4B 117.6(9) . 1_465 ?
O39 K12 N4B 160.7(9) . 1_465 ?
O42 K12 N4B 99.6(9) . 1_465 ?
N3 K12 N4B 29.0(8) 1_465 1_465 ?
O54A K12 N4B 62.9(10) 1_465 1_465 ?
N4A K12 N4B 47.0(9) 1_465 1_465 ?
O54B K12 O46 119.5(8) . 2_566 ?
O50 K12 O46 123.1(5) . 2_566 ?
O39 K12 O46 102.6(5) . 2_566 ?
O42 K12 O46 63.2(4) . 2_566 ?
N3 K12 O46 64.3(6) 1_465 2_566 ?
O54A K12 O46 101.3(7) 1_465 2_566 ?
N4A K12 O46 81.0(6) 1_465 2_566 ?
N4B K12 O46 58.7(9) 1_465 2_566 ?
O54B K12 O35 56.8(7) . . ?
O50 K12 O35 77.2(4) . . ?
O39 K12 O35 58.2(2) . . ?
O42 K12 O35 86.9(3) . . ?
N3 K12 O35 143.4(6) 1_465 . ?
O54A K12 O35 75.5(6) 1_465 . ?
N4A K12 O35 128.8(6) 1_465 . ?
N4B K12 O35 135.9(9) 1_465 . ?
O46 K12 O35 149.9(5) 2_566 . ?
O54B K12 N2B 61.4(8) . 1_455 ?
O50 K12 N2B 167.4(6) . 1_455 ?
O39 K12 N2B 117.2(5) . 1_455 ?
O42 K12 N2B 52.9(5) . 1_455 ?
N3 K12 N2B 79.2(7) 1_465 1_455 ?
O54A K12 N2B 44.6(7) 1_465 1_455 ?
N4A K12 N2B 97.9(6) 1_465 1_455 ?
N4B K12 N2B 50.9(10) 1_465 1_455 ?
O46 K12 N2B 58.3(6) 2_566 1_455 ?
O35 K12 N2B 107.3(5) . 1_455 ?
O54B K12 V18 95.7(7) . . ?
O50 K12 V18 110.6(4) . . ?
O39 K12 V18 35.5(2) . . ?
O42 K12 V18 29.45(15) . . ?
N3 K12 V18 145.3(6) 1_465 . ?
O54A K12 V18 99.8(6) 1_465 . ?
N4A K12 V18 158.8(5) 1_465 . ?
N4B K12 V18 128.5(9) 1_465 . ?
O46 K12 V18 81.0(4) 2_566 . ?
O35 K12 V18 70.4(2) . . ?
N2B K12 V18 81.9(5) 1_455 . ?
K7 O43 K5 130.3(2) 1_465 . ?
K2 O44 K3 125.8(3) . . ?
K7 O45 K10 158.5(3) 1_455 1_455 ?
K7 O45 K6 84.4(2) 1_455 . ?
K10 O45 K6 82.0(2) 1_455 . ?
K8 O46 K10 93.2(6) . . ?
K8 O46 K12 110.1(6) . 2_566 ?
K10 O46 K12 153.9(9) . 2_566 ?
K5 O47A K10 147.8(6) . 2_666 ?
K10 O47B K5 133.5(7) 2_666 . ?
K6 O48 K10 95.7(5) . 1_455 ?
K3 O49 K7 96.9(3) 1_645 . ?
K12 O50 K11 119.2(5) . . ?
K2 O51 K3 109.4(2) . . ?
O52B O52A O52B 179.997(2) 2_645 . ?
O52B O52A K4 121.3(11) 2_645 . ?
O52B O52A K4 58.7(11) . . ?
O52B O52A K4 58.7(11) 2_645 2_645 ?
O52B O52A K4 121.3(11) . 2_645 ?
K4 O52A K4 180.0 . 2_645 ?
O52A O52B K4 96.2(13) . . ?
K1 O53 K3 97.8(4) . 1_645 ?
K1 O53 K9 91.3(3) . . ?
K3 O53 K9 80.0(3) 1_645 . ?
K1 O53 K2 83.7(3) . 2_665 ?
K3 O53 K2 165.4(4) 1_645 2_665 ?
K9 O53 K2 85.5(3) . 2_665 ?
O54B O54A K12 40.0(17) 1_645 1_645 ?
O54B O54A K1 72.9(20) 1_645 1_545 ?
K12 O54A K1 91.4(8) 1_645 1_545 ?
O54B O54A K4 77.8(20) 1_645 . ?
K12 O54A K4 74.2(7) 1_645 . ?
K1 O54A K4 147.7(9) 1_545 . ?
O54A O54B K12 120.8(23) 1_465 . ?
O54A O54B K1 86.7(21) 1_465 1_455 ?
K12 O54B K1 112.2(9) . 1_455 ?
O54A O54B K4 83.0(20) 1_465 1_465 ?
K12 O54B K4 84.9(8) . 1_465 ?
K1 O54B K4 162.8(9) 1_455 1_465 ?
K2 O55 K4 96.3(3) . 1_565 ?
N2B N1 N2A 172.5(20) . . ?
N1 N2A K10 106.4(13) . 2_666 ?
N1 N2B K12 124.6(17) . 1_655 ?
N4A N3 N4B 142.0(31) . . ?
N4A N3 K12 82.8(18) . 1_645 ?
N4B N3 K12 80.9(19) . 1_645 ?
N4A N3 K4 60.8(17) . . ?
N4B N3 K4 82.8(20) . . ?
K12 N3 K4 80.8(6) 1_645 . ?
N3 N4A K4 99.8(19) . . ?
N3 N4A K12 76.9(18) . 1_645 ?
K4 N4A K12 85.9(6) . 1_645 ?
N3 N4B K12 70.1(18) . 1_645 ?
N3 N4B K4 69.8(19) . . ?
K12 N4B K4 75.9(10) 1_645 . ?

loop_
_geom_bond_atom_site_label_1
_geom_bond_atom_site_label_2
_geom_bond_distance
_geom_bond_site_symmetry_2
_geom_bond_publ_flag
V1 O1 1.629(6) . ?
V1 O5 1.906(5) . ?
V1 O2 1.909(6) . ?
V1 O3 1.926(5) . ?
V1 O4 1.934(5) . ?
V1 V5 2.779(2) . ?
V1 V4 2.831(2) . ?
V1 V2 2.887(2) . ?
V1 V3 2.989(2) . ?
V1 K9 3.458(3) . ?
V1 K1 3.665(3) . ?
V1 K7 3.676(3) . ?
V2 O6 1.627(5) . ?
V2 O3 1.919(5) . ?
V2 O11 1.919(5) . ?
V2 O2 1.938(5) . ?
V2 O10 1.944(5) . ?
V2 V6 2.976(2) . ?
V2 K9 3.523(3) 2_655 ?
V2 K9 3.747(3) . ?
V3 O7 1.631(5) . ?
V3 O12 1.920(5) . ?
V3 O13 1.935(5) . ?
V3 O3 1.949(5) . ?
V3 O4 1.949(5) . ?
V3 V8 2.976(2) . ?
V3 K9 3.540(3) . ?
V3 K1 3.654(3) . ?
V3 K4 3.676(5) 2_655 ?
V4 O8 1.610(5) . ?
V4 O4 1.897(5) . ?
V4 O14 1.927(5) . ?
V4 O5 1.928(5) . ?
V4 O15 1.928(5) . ?
V4 V10 2.969(2) . ?
V4 K1 3.582(3) . ?
V5 O9 1.614(5) . ?
V5 O2 1.914(5) . ?
V5 O5 1.917(5) . ?
V5 O17 1.943(5) . ?
V5 O16 1.946(5) . ?
V5 V12 3.014(2) . ?
V5 K7 3.786(2) . ?
V6 O19 1.632(6) . ?
V6 O11 1.917(5) . ?
V6 O26 1.935(6) . ?
V6 O27 1.938(6) . ?
V6 O10 1.961(5) . ?
V6 V7 2.915(2) . ?
V6 V13 2.936(2) . ?
V6 K9 3.584(3) 2_655 ?
V6 K3 3.716(4) 1_545 ?
V7 O20 1.625(6) . ?
V7 O11 1.925(6) . ?
V7 O12 1.947(6) . ?
V7 O28 1.950(6) . ?
V7 O27 1.950(6) . ?
V7 V8 2.962(2) . ?
V7 V14 2.981(2) . ?
V7 K9 3.540(3) 2_655 ?
V7 K4 3.739(5) 2_655 ?
V7 K11 4.074(2) . ?
V8 O21 1.629(6) . ?
V8 O29 1.936(6) . ?
V8 O13 1.949(5) . ?
V8 O12 1.947(5) . ?
V8 O28 1.951(6) . ?
V8 V9 2.957(2) . ?
V8 K11 3.642(2) . ?
V8 K4 3.714(4) 2_655 ?
V9 O22 1.625(6) . ?
V9 O13 1.937(5) . ?
V9 O30 1.950(5) . ?
V9 O29 1.950(6) . ?
V9 O14 1.951(6) . ?
V9 V10 2.960(2) . ?
V9 V15 2.981(2) . ?
V9 K5 3.790(3) . ?
V10 O23 1.637(6) . ?
V10 O31 1.926(5) . ?
V10 O30 1.930(5) . ?
V10 O15 1.959(5) . ?
V10 O14 1.962(5) . ?
V10 V11 2.925(2) . ?
V10 K8 3.546(3) . ?
V10 K10 3.805(3) . ?
V10 K5 3.890(3) . ?
V11 O24 1.620(6) . ?
V11 O15 1.942(5) . ?
V11 O31 1.944(5) . ?
V11 O32 1.959(5) . ?
V11 O16 1.962(5) . ?
V11 V12 2.951(2) . ?
V11 V16 2.982(2) . ?
V11 K10 3.614(3) . ?
V11 K8 3.656(3) . ?
V11 K7 4.008(3) 2_656 ?
V12 O25 1.618(6) . ?
V12 O33 1.907(5) . ?
V12 O32 1.926(5) . ?
V12 O17 1.959(5) . ?
V12 O16 1.973(5) . ?
V12 V13 2.929(2) . ?
V13 O18 1.626(5) . ?
V13 O10 1.926(5) . ?
V13 O17 1.956(5) . ?
V13 O33 1.961(5) . ?
V13 O26 1.968(5) . ?
V13 V17 2.980(2) . ?
V13 K5 3.918(3) 1_545 ?
V13 K3 3.966(4) 1_545 ?
V14 O35 1.617(6) . ?
V14 O28 1.929(6) . ?
V14 O39 1.940(6) . ?
V14 O38 1.937(6) . ?
V14 O27 1.944(6) . ?
V14 V18 2.867(2) . ?
V14 K12 3.608(8) . ?
V14 K11 3.612(2) . ?
V14 K1 3.738(3) 1_455 ?
V15 O36 1.621(6) . ?
V15 O30 1.928(5) . ?
V15 O39 1.941(6) . ?
V15 O40 1.940(6) . ?
V15 O29 1.958(6) . ?
V15 V18 2.916(2) . ?
V15 K5 3.586(3) . ?
V15 K8 3.621(3) 2_566 ?
V15 K12 3.804(8) . ?
V16 O37 1.632(6) . ?
V16 O41 1.928(6) . ?
V16 O31 1.934(5) . ?
V16 O40 1.946(6) . ?
V16 O32 1.948(5) . ?
V16 V18 2.925(2) . ?
V16 K8 3.709(4) 2_566 ?
V16 K6 3.771(3) . ?
V16 K8 3.862(4) . ?
V17 O34 1.625(5) . ?
V17 O38 1.929(6) . ?
V17 O33 1.937(5) . ?
V17 O41 1.939(6) . ?
V17 O26 1.948(5) . ?
V17 V18 2.883(2) . ?
V17 K1 3.609(3) 1_455 ?
V17 K6 3.617(3) . ?
V17 K3 3.886(5) 1_545 ?
V18 O42 1.639(6) . ?
V18 O38 1.914(6) . ?
V18 O40 1.927(5) . ?
V18 O39 1.931(6) . ?
V18 O41 1.941(6) . ?
V18 K12 3.324(8) . ?
V18 K1 3.631(3) 1_455 ?
V18 K6 3.838(3) . ?
O1 K9 2.928(7) . ?
O1 K3 2.972(7) 1_645 ?
O1 K7 3.069(7) . ?
O1 K1 3.247(7) . ?
O3 K9 2.687(6) . ?
O4 K1 2.724(5) . ?
O5 K7 3.073(5) . ?
O6 K4 2.710(7) . ?
O6 K9 2.987(6) 2_655 ?
O6 K9 3.298(7) . ?
O7 K2 2.908(7) 2_665 ?
O7 K9 2.931(6) . ?
O7 K1 3.141(6) . ?
O7 K4 3.234(9) 2_655 ?
O8 K6 2.722(6) 1_655 ?
O8 K1 2.983(6) . ?
O9 K10 2.795(6) 2_656 ?
O9 K7 3.041(6) . ?
O11 K9 2.639(6) 2_655 ?
O12 K4 2.760(6) 2_655 ?
O15 K10 2.942(6) . ?
O18 K5 2.696(6) 1_545 ?
O19 K9 3.186(8) 2_655 ?
O19 K3 3.225(9) 1_545 ?
O19 K2 3.405(8) 1_545 ?
O20 K9 3.028(8) 2_655 ?
O20 K4 3.330(10) 2_655 ?
O20 K3 3.352(8) 2_565 ?
O21 K2 2.661(7) . ?
O21 K11 3.134(7) . ?
O21 K4 3.291(8) 2_655 ?
O22 K5 3.375(7) . ?
O23 K8 2.922(7) . ?
O23 K10 3.279(7) . ?
O24 K7 2.725(6) 2_656 ?
O24 K10 2.872(6) . ?
O24 K8 3.141(7) . ?
O25 K6 2.626(7) 2_556 ?
O26 K3 2.857(6) 1_545 ?
O28 K11 2.765(5) . ?
O30 K5 2.822(5) . ?
O31 K8 2.762(6) . ?
O34 K7 2.785(6) 1_455 ?
O34 K1 3.021(6) 1_455 ?
O34 K6 3.040(7) . ?
O34 K3 3.411(7) 1_545 ?
O35 K2 2.931(7) 2_565 ?
O35 K11 3.072(7) . ?
O35 K12 3.096(11) . ?
O35 K1 3.302(7) 1_455 ?
O36 K5 2.911(8) . ?
O36 K8 3.009(7) 2_566 ?
O37 K5 2.702(6) 2_566 ?
O37 K8 3.184(7) 2_566 ?
O37 K6 3.358(7) . ?
O38 K1 2.730(5) 1_455 ?
O39 K12 2.697(9) . ?
O40 K8 2.745(6) 2_566 ?
O41 K6 2.766(6) . ?
O42 K12 2.765(13) . ?
O42 K1 3.221(8) 1_455 ?
K1 O38 2.730(5) 1_655 ?
K1 O53 2.853(11) . ?
K1 O54B 2.98(2) 1_655 ?
K1 O34 3.021(6) 1_655 ?
K1 O54A 3.12(3) 1_565 ?
K1 O42 3.221(8) 1_655 ?
K1 O35 3.302(7) 1_655 ?
K2 O44 2.755(11) . ?
K2 O55 2.759(7) . ?
K2 O7 2.908(7) 2_665 ?
K2 O35 2.931(7) 2_565 ?
K2 O51 2.970(7) . ?
K2 O53 3.111(14) 2_665 ?
K2 O19 3.405(8) 1_565 ?
K2 K1 3.985(5) 2_665 ?
K2 K9 4.173(4) 2_665 ?
K2 K4 4.331(8) 1_565 ?
K2 K11 4.512(3) . ?
K3 O49 2.729(11) 1_465 ?
K3 O44 2.714(11) . ?
K3 O26 2.857(6) 1_565 ?
K3 O53 2.981(15) 1_465 ?
K3 O1 2.972(7) 1_465 ?
K3 O51 2.995(7) . ?
K3 O19 3.225(9) 1_565 ?
K3 O20 3.352(8) 2_565 ?
K3 O34 3.411(7) 1_565 ?
K3 V6 3.716(4) 1_565 ?
K3 K9 3.867(5) 1_465 ?
K3 V17 3.886(5) 1_565 ?
K4 N4A 2.60(2) . ?
K4 O52B 2.73(3) . ?
K4 O12 2.760(6) 2_655 ?
K4 N3 2.94(2) . ?
K4 O55 3.052(9) 1_545 ?
K4 N4B 3.11(4) . ?
K4 O52A 3.182(6) . ?
K4 O7 3.234(9) 2_655 ?
K4 O54B 3.24(2) 1_645 ?
K4 O54A 3.29(3) . ?
K4 O21 3.290(8) 2_655 ?
K5 O18 2.696(6) 1_565 ?
K5 O37 2.702(6) 2_566 ?
K5 O47A 2.767(14) . ?
K5 O43 2.853(7) . ?
K5 O47B 3.01(2) . ?
K5 V13 3.918(3) 1_565 ?
K6 O48 2.43(2) . ?
K6 O25 2.626(7) 2_556 ?
K6 O8 2.722(6) 1_455 ?
K6 O45 2.958(7) . ?
K6 K10 3.852(4) 1_455 ?
K6 K7 3.939(4) 1_455 ?
K7 O24 2.725(6) 2_656 ?
K7 O49 2.736(10) . ?
K7 O34 2.785(6) 1_655 ?
K7 O43 2.849(6) 1_645 ?
K7 O45 2.905(7) 1_655 ?
K7 K6 3.940(4) 1_655 ?
K7 V11 4.008(3) 2_656 ?
K8 O46 2.63(2) . ?
K8 O40 2.745(6) 2_566 ?
K8 O36 3.009(7) 2_566 ?
K8 O37 3.184(7) 2_566 ?
K8 V15 3.621(3) 2_566 ?
K8 V16 3.709(4) 2_566 ?
K8 V18 3.836(4) 2_566 ?
K9 O11 2.639(6) 2_655 ?
K9 O6 2.987(6) 2_655 ?
K9 O20 3.028(8) 2_655 ?
K9 O53 3.036(10) . ?
K9 O19 3.186(8) 2_655 ?
K9 V2 3.523(3) 2_655 ?
K9 V7 3.540(3) 2_655 ?
K10 O46 2.763(12) . ?
K10 O48 2.758(13) 1_655 ?
K10 O9 2.795(6) 2_656 ?
K10 N2A 2.88(2) 2_666 ?
K10 O47A 2.905(14) 2_666 ?
K10 O45 2.916(7) 1_655 ?
K10 O47B 2.93(2) 2_666 ?
K11 O50 2.723(13) 2_565 ?
K11 O50 2.723(13) . ?
K11 O28 2.765(5) 2_565 ?
K11 O35 3.072(7) 2_565 ?
K11 O21 3.133(7) 2_565 ?
K11 V14 3.612(2) 2_565 ?
K11 V8 3.642(2) 2_565 ?
K12 O54B 2.13(2) . ?
K12 O50 2.32(2) . ?
K12 N3 2.79(2) 1_465 ?
K12 O54A 2.85(3) 1_465 ?
K12 N4A 2.85(2) 1_465 ?
K12 N4B 2.93(4) 1_465 ?
K12 O46 2.95(2) 2_566 ?
K12 N2B 3.22(3) 1_455 ?
O43 K7 2.848(6) 1_465 ?
O45 K7 2.905(7) 1_455 ?
O45 K10 2.916(7) 1_455 ?
O46 K12 2.95(2) 2_566 ?
O47A K10 2.905(14) 2_666 ?
O47B K10 2.93(2) 2_666 ?
O48 K10 2.758(13) 1_455 ?
O49 K3 2.729(11) 1_645 ?
O52A O52B 1.36(3) 2_645 ?
O52A O52B 1.36(3) . ?
O52A K4 3.182(6) 2_645 ?
O53 K3 2.981(15) 1_645 ?
O53 K2 3.111(14) 2_665 ?
O54A O54B 1.09(3) 1_645 ?
O54A K12 2.85(3) 1_645 ?
O54A K1 3.12(3) 1_545 ?
O54B O54A 1.09(3) 1_465 ?
O54B K1 2.98(2) 1_455 ?
O54B K4 3.24(2) 1_465 ?
O55 K4 3.052(9) 1_565 ?
N1 N2B 1.04(3) . ?
N1 N2A 1.34(3) . ?
N2A K10 2.88(2) 2_666 ?
N2B K12 3.22(3) 1_655 ?
N3 N4A 0.99(3) . ?
N3 N4B 1.44(4) . ?
N3 K12 2.79(2) 1_645 ?
N4A K12 2.85(2) 1_645 ?
N4B K12 2.93(4) 1_645 ?
